data_7118310
loop_
_publ_author_name
'Martin-Sabi, Merc\`e'
'Winter, Ross Stuart'
'Lydon, Claire'
'Cameron, Jamie M.'
'Long, De-Liang'
'Cronin, Leroy'

_publ_section_title
;
 Rearrangement of {\a-P2W15} to {PW6} moieties during the assembly of
 transition-metal-linked polyoxometalate clusters.
;
_journal_issue 5
_journal_name_full 'Chemical communications (Cambridge, England)'
_journal_page_first 919
_journal_page_last 921
_journal_paper_doi 10.1039/c5cc08486e
_journal_volume 52
_journal_year 2016
_chemical_formula_sum 'H137 Li20 Mn9 Na5 O245 P8 W45'
_chemical_formula_weight 13327.32
_chemical_name_systematic
;
 ?
;
_space_group_IT_number 2
_symmetry_cell_setting triclinic
_symmetry_space_group_name_Hall '-P 1'
_symmetry_space_group_name_H-M 'P -1'
_atom_sites_solution_hydrogens none
_atom_sites_solution_primary direct
_atom_sites_solution_secondary difmap
_audit_creation_method SHELXL-97
_audit_update_record
;
2015-10-11 deposited with the CCDC.
2015-11-09 downloaded from the CCDC.
;
_cell_angle_alpha 74.118(5)
_cell_angle_beta 81.242(4)
_cell_angle_gamma 89.716(4)
_cell_formula_units_Z 2
_cell_length_a 14.0535(8)
_cell_length_b 29.6184(16)
_cell_length_c 31.8218(16)
_cell_measurement_reflns_used 8252
_cell_measurement_temperature 150(2)
_cell_measurement_theta_max 53.3
_cell_measurement_theta_min 3.05
_cell_volume 12582.0(12)
_computing_cell_refinement
;
CrysAlisPro, Oxford Diffraction Ltd.,
Version 1.171.33.55 (release 05-01-2010 CrysAlis171 .NET)
(compiled Jan  5 2010,16:28:46)
;
_computing_data_collection
;
CrysAlisPro, Oxford Diffraction Ltd.,
Version 1.171.33.55 (release 05-01-2010 CrysAlis171 .NET)
(compiled Jan  5 2010,16:28:46)
;
_computing_data_reduction
;
CrysAlisPro, Oxford Diffraction Ltd.,
Version 1.171.33.55 (release 05-01-2010 CrysAlis171 .NET)
(compiled Jan  5 2010,16:28:46)
;
_computing_structure_refinement 'SHELXL-97 (Sheldrick, 2008)'
_computing_structure_solution 'SHELXS-97 (Sheldrick, 2008)'
_diffrn_ambient_temperature 150(2)
_diffrn_measured_fraction_theta_full 0.974
_diffrn_measured_fraction_theta_max 0.974
_diffrn_measurement_device_type 'Xcalibur, Atlas, Gemini ultra'
_diffrn_measurement_method '\w & \p scans'
_diffrn_radiation_monochromator graphite
_diffrn_radiation_source 'Enhance Ultra (Cu) X-ray Source'
_diffrn_radiation_type CuK\a
_diffrn_radiation_wavelength 1.54184
_diffrn_reflns_av_R_equivalents 0.2018
_diffrn_reflns_av_sigmaI/netI 0.1882
_diffrn_reflns_limit_h_max 14
_diffrn_reflns_limit_h_min -14
_diffrn_reflns_limit_k_max 30
_diffrn_reflns_limit_k_min -30
_diffrn_reflns_limit_l_max 33
_diffrn_reflns_limit_l_min -33
_diffrn_reflns_number 123054
_diffrn_reflns_theta_full 54.23
_diffrn_reflns_theta_max 54.23
_diffrn_reflns_theta_min 3.04
_diffrn_standards_decay_% none
_exptl_absorpt_coefficient_mu 41.986
_exptl_absorpt_correction_T_max 0.2845
_exptl_absorpt_correction_T_min 0.0270
_exptl_absorpt_correction_type analytical
_exptl_absorpt_process_details
;
CrysAlisPro, Oxford Diffraction Ltd.,
Version 1.171.33.55 (release 05-01-2010 CrysAlis171 .NET)
(compiled Jan  5 2010,16:28:46)
Analytical numeric absorption correction using a multifaceted crystal
            model based on expressions derived by R.C. Clark & J.S. Reid.
(Clark, R. C. & Reid, J. S. (1995). Acta Cryst. A51, 887-897)
;
_exptl_crystal_colour pink
_exptl_crystal_density_diffrn 3.518
_exptl_crystal_density_meas ?
_exptl_crystal_density_method 'not measured'
_exptl_crystal_description block
_exptl_crystal_F_000 11774
_exptl_crystal_size_max 0.31
_exptl_crystal_size_mid 0.06
_exptl_crystal_size_min 0.04
_refine_diff_density_max 1.72
_refine_diff_density_min -1.51
_refine_diff_density_rms 0.35
_refine_ls_extinction_coef none
_refine_ls_extinction_method none
_refine_ls_goodness_of_fit_ref 0.882
_refine_ls_hydrogen_treatment none
_refine_ls_matrix_type full
_refine_ls_number_parameters 2064
_refine_ls_number_reflns 29908
_refine_ls_number_restraints 0
_refine_ls_restrained_S_all 0.882
_refine_ls_R_factor_all 0.1857
_refine_ls_R_factor_gt 0.0886
_refine_ls_shift/su_max 0.001
_refine_ls_shift/su_mean 0.000
_refine_ls_structure_factor_coef Fsqd
_refine_ls_weighting_details 'calc w=1/[\s^2^(Fo^2^)+(0.1098P)^2^+0.0000P] where P=(Fo^2^+2Fc^2^)/3'
_refine_ls_weighting_scheme calc
_refine_ls_wR_factor_gt 0.2096
_refine_ls_wR_factor_ref 0.2476
_reflns_number_gt 11161
_reflns_number_total 29908
_reflns_threshold_expression >2\s(I)
_cod_data_source_file c5cc08486e2.cif
_cod_data_source_block mm19ph75
_cod_depositor_comments
;
The following automatic conversions were performed:

'_exptl_crystal_density_meas' value 'none' was changed to '?' - the
value is perceived as not measured.

Automatic conversion script
Id: cif_fix_values 4268 2015-11-12 08:31:59Z antanas 
;
_cod_original_sg_symbol_H-M P-1
_cod_database_code 7118310

loop_
_symmetry_equiv_pos_as_xyz
'x, y, z'
'-x, -y, -z'

loop_
_atom_site_label
_atom_site_type_symbol
_atom_site_fract_x
_atom_site_fract_y
_atom_site_fract_z
_atom_site_U_iso_or_equiv
_atom_site_adp_type
_atom_site_occupancy
_atom_site_symmetry_multiplicity
_atom_site_calc_flag
_atom_site_refinement_flags
W1 W 0.2598(2) 0.83442(9) 0.97639(9) 0.0913(8) Uani 1 1 d .
W2 W 0.52163(19) 0.63924(9) 0.95106(8) 0.0818(7) Uani 1 1 d .
W3 W 0.5122(2) 0.84793(9) 0.92818(9) 0.0874(8) Uani 1 1 d .
W4 W 0.28523(19) 0.62636(9) 0.99609(9) 0.0871(8) Uani 1 1 d .
W5 W 0.35771(19) 0.60885(9) 1.11073(9) 0.0871(8) Uani 1 1 d .
W6 W 0.58424(19) 0.83275(9) 1.04302(8) 0.0835(8) Uani 1 1 d .
W7 W 0.40058(19) 0.60626(9) 0.75512(9) 0.0831(7) Uani 1 1 d .
W8 W 0.39741(19) 1.04244(9) 0.76170(8) 0.0835(7) Uani 1 1 d .
W9 W 0.63997(19) 0.75350(9) 0.91598(8) 0.0841(7) Uani 1 1 d .
W10 W 0.16153(19) 1.02905(9) 0.80801(8) 0.0824(7) Uani 1 1 d .
W11 W 0.06124(19) 0.94313(9) 0.66730(9) 0.0872(8) Uani 1 1 d .
W12 W 0.29168(18) 0.73273(9) 0.58941(8) 0.0808(7) Uani 1 1 d .
W13 W 0.21997(19) 0.71161(10) 1.12498(9) 0.0892(8) Uani 1 1 d .
W14 W 0.3509(2) 1.16394(10) 0.69100(9) 0.0984(9) Uani 1 1 d .
W15 W 0.1519(2) 0.59453(9) 0.80345(9) 0.0901(8) Uani 1 1 d .
W16 W 0.05254(18) 0.72185(9) 0.63568(8) 0.0816(7) Uani 1 1 d .
W17 W 0.70968(18) 0.73867(9) 1.03035(8) 0.0822(7) Uani 1 1 d .
W18 W 0.3294(2) 0.81878(9) 1.09179(9) 0.0881(8) Uani 1 1 d .
W19 W 0.2653(2) 1.07764(11) 0.54542(9) 0.0959(9) Uani 1 1 d .
W20 W 0.47501(19) 1.00558(10) 0.66220(9) 0.0931(8) Uani 1 1 d .
W21 W 0.59150(19) 0.62210(9) 1.06560(8) 0.0832(7) Uani 1 1 d .
W22 W -0.01213(19) 0.97810(10) 0.75948(9) 0.0891(8) Uani 1 1 d .
W23 W 0.3120(2) 0.95637(10) 0.61746(9) 0.0889(8) Uani 1 1 d .
W24 W 0.4059(2) 0.66767(9) 1.19638(9) 0.0900(8) Uani 1 1 d .
W25 W 0.0220(2) 0.61632(10) 0.58944(9) 0.0933(8) Uani 1 1 d .
W26 W 0.15188(18) 0.72712(10) 1.00966(9) 0.0899(8) Uani 1 1 d .
W27 W 0.64464(19) 0.68107(9) 1.15054(8) 0.0864(8) Uani 1 1 d .
W28 W -0.01882(19) 0.65111(10) 0.74506(9) 0.0914(8) Uani 1 1 d .
W29 W 0.5170(2) 0.77677(9) 1.16267(9) 0.0873(8) Uani 1 1 d .
W30 W 0.4276(2) 1.12584(11) 0.59077(9) 0.1004(9) Uani 1 1 d .
W31 W 0.2596(2) 0.62686(10) 0.54363(9) 0.0932(8) Uani 1 1 d .
W32 W 0.1180(2) 1.15241(10) 0.73791(10) 0.0963(9) Uani 1 1 d .
W33 W 0.47034(18) 0.67360(8) 0.65005(9) 0.0838(8) Uani 1 1 d .
W34 W 0.0104(2) 1.06414(10) 0.59652(9) 0.0956(9) Uani 1 1 d .
W35 W 0.1195(2) 0.48711(9) 0.75944(9) 0.0916(8) Uani 1 1 d .
W36 W 0.37114(19) 0.49835(9) 0.71082(9) 0.0823(7) Uani 1 1 d .
W37 W -0.0599(2) 1.10020(11) 0.68844(10) 0.1012(9) Uani 1 1 d .
W38 W 0.43892(19) 0.56575(9) 0.60583(9) 0.0880(8) Uani 1 1 d .
W39 W -0.05062(19) 0.54419(10) 0.70041(10) 0.0942(9) Uani 1 1 d .
W40 W 0.2818(3) 1.23216(12) 0.58455(11) 0.1232(11) Uani 1 1 d .
W41 W 0.0464(3) 1.22005(11) 0.63134(12) 0.1268(12) Uani 1 1 d .
W43 W 0.1176(3) 1.18307(12) 0.53870(11) 0.1244(12) Uani 1 1 d .
W44' W 0.3125(7) 0.4515(3) 0.6204(3) 0.079(2) Uiso 0.30 1 d P
W44 W 0.0296(3) 0.48893(14) 0.61070(16) 0.1066(14) Uani 0.70 1 d P
W45' W 0.0726(7) 0.4411(3) 0.6670(3) 0.079(3) Uiso 0.30 1 d P
W45 W 0.2649(3) 0.49916(15) 0.56442(14) 0.1062(13) Uani 0.70 1 d P
W50' W 0.1437(8) 0.5079(4) 0.5609(3) 0.082(3) Uiso 0.30 1 d P
W50 W 0.1972(3) 0.43148(13) 0.66941(15) 0.0994(13) Uani 0.70 1 d P
Mn1 Mn 0.3353(8) 0.8187(3) 0.8636(3) 0.101(3) Uani 1 1 d .
Mn2 Mn 0.2447(8) 0.8674(3) 0.7235(3) 0.099(3) Uani 1 1 d .
Mn3 Mn 0.1683(6) 0.9017(3) 0.8141(3) 0.082(2) Uani 1 1 d .
Mn4 Mn 0.2263(7) 0.7142(3) 0.8973(3) 0.089(3) Uani 1 1 d .
Mn5 Mn 0.2844(8) 0.7083(3) 0.7846(3) 0.101(3) Uani 1 1 d .
Mn6 Mn 0.4566(6) 0.7262(3) 0.8537(3) 0.081(2) Uani 1 1 d .
Mn7 Mn 0.1171(7) 0.7623(3) 0.7289(3) 0.089(3) Uani 1 1 d .
Mn8 Mn 0.3487(7) 0.7721(3) 0.6838(3) 0.089(3) Uani 1 1 d .
Mn9 Mn 0.4003(6) 0.9162(3) 0.7671(3) 0.087(2) Uani 1 1 d .
Na1 Na 0.5415(18) 0.5687(11) 1.1805(8) 0.070(9) Uani 0.60 1 d P
Na2 Na 0.675(5) 0.807(2) 0.793(2) 0.082(17) Uiso 0.30 1 d P
Na3 Na 0.661(4) 1.0872(17) 0.7482(17) 0.060(14) Uiso 0.30 1 d P
Na4 Na 0.235(5) 0.898(2) 0.534(2) 0.091(19) Uiso 0.30 1 d P
Na5 Na -0.098(5) 0.841(2) 0.595(2) 0.043(16) Uiso 0.20 1 d P
Na6 Na 0.268(4) 0.4925(19) 1.0818(18) 0.068(15) Uiso 0.30 1 d P
Na7 Na 0.648(6) 0.929(3) 1.107(3) 0.07(2) Uiso 0.20 1 d P
NA8 O 0.496(4) 0.0217(17) 0.1413(16) 0.030(13) Uiso 0.40 1 d P
P1 P 0.1839(11) 1.1209(5) 0.6394(5) 0.080(4) Uani 1 1 d .
P2 P 0.2347(9) 0.9851(5) 0.7174(4) 0.067(3) Uani 1 1 d .
P3 P 0.4680(9) 0.7208(5) 1.0842(4) 0.068(3) Uani 1 1 d .
P4 P 0.3888(10) 0.7398(5) 0.9566(4) 0.078(4) Uani 1 1 d .
P5 P 0.1923(11) 0.5510(5) 0.6492(4) 0.080(4) Uani 1 1 d .
P6 P 0.2252(10) 0.6699(5) 0.6994(5) 0.074(4) Uani 1 1 d .
P8 P 0.4396(12) 0.8070(6) 0.7607(6) 0.101(5) Uiso 1 1 d .
P9 P 0.128(2) 0.7894(9) 0.8218(9) 0.074(7) Uiso 0.50 1 d P
O1 O 0.255(2) 0.9353(12) 0.7460(10) 0.080(10) Uani 1 1 d .
O2 O 0.366(2) 0.7467(10) 0.9093(9) 0.074(9) Uani 1 1 d .
O3 O 0.243(2) 0.7100(10) 0.7181(10) 0.071(8) Uiso 1 1 d .
O4 O 0.108(2) 1.0454(11) 0.8545(11) 0.082(9) Uiso 1 1 d .
O5 O 0.022(2) 1.0069(11) 0.6349(11) 0.089(10) Uiso 1 1 d .
O6 O 0.081(3) 0.7617(11) 0.6665(11) 0.092(11) Uani 1 1 d .
O7 O 0.492(3) 0.7152(12) 1.1352(12) 0.094(10) Uiso 1 1 d .
O8 O 0.041(3) 0.9292(9) 0.7899(11) 0.091(11) Uani 1 1 d .
O9 O 0.678(2) 0.7549(11) 0.9739(9) 0.085(10) Uani 1 1 d .
O10 O 0.306(2) 0.7688(9) 0.6213(9) 0.064(8) Uiso 1 1 d .
O11 O -0.035(2) 0.5897(12) 0.7267(17) 0.119(16) Uani 1 1 d .
O12 O 0.545(3) 0.7525(13) 1.0494(13) 0.105(12) Uiso 1 1 d .
O13 O 0.262(3) 0.6543(15) 0.9416(15) 0.134(17) Uani 1 1 d .
O14 O 0.194(3) 0.7259(15) 1.0693(15) 0.128(14) Uiso 1 1 d .
O15 O 0.285(3) 0.8217(14) 1.0418(12) 0.116(14) Uani 1 1 d .
O16 O 0.402(2) 0.6260(9) 1.1625(9) 0.068(8) Uani 1 1 d .
O17 O 0.174(2) 0.5094(13) 0.6306(11) 0.090(11) Uani 1 1 d .
O18 O 0.4412(19) 0.7262(9) 1.2056(11) 0.074(9) Uani 1 1 d .
O19 O 0.222(2) 0.8143(11) 0.6933(11) 0.089(11) Uani 1 1 d .
O20 O 0.466(2) 0.6106(9) 0.6288(9) 0.065(8) Uiso 1 1 d .
O21 O 0.215(3) 0.7815(12) 0.8483(12) 0.103(12) Uani 1 1 d .
O22 O 0.248(3) 1.1768(12) 0.7240(13) 0.101(11) Uiso 1 1 d .
O23 O 0.258(3) 1.1011(10) 0.6141(12) 0.086(11) Uani 1 1 d .
O24 O 0.368(3) 0.7442(12) 1.0849(12) 0.107(13) Uani 1 1 d .
O25 O 0.040(3) 0.6672(12) 0.6063(13) 0.113(14) Uani 1 1 d .
O26 O 0.085(3) 1.0935(14) 0.6470(14) 0.112(13) Uani 1 1 d .
O27 O 0.183(3) 0.9658(12) 0.8295(10) 0.090(10) Uani 1 1 d .
O28 O 0.610(2) 0.6375(11) 1.1245(12) 0.095(12) Uani 1 1 d .
O29 O 0.358(3) 1.1067(18) 0.7295(12) 0.132(17) Uani 1 1 d .
O30 O 0.572(3) 0.8378(12) 0.9845(11) 0.101(12) Uani 1 1 d .
O31 O 0.264(3) 0.6778(11) 0.5615(11) 0.098(12) Uani 1 1 d .
O32 O 0.4608(18) 0.7226(10) 0.6729(11) 0.072(9) Uani 1 1 d .
O33 O 0.186(3) 0.6492(11) 0.8080(10) 0.111(14) Uani 1 1 d .
O34 O 0.456(2) 0.8423(19) 1.0596(11) 0.130(17) Uani 1 1 d .
O35 O -0.037(2) 0.9526(11) 0.7149(8) 0.067(8) Uani 1 1 d .
O36 O 0.171(3) 0.8339(13) 0.7921(13) 0.106(12) Uiso 1 1 d .
O37 O 0.488(3) 1.0655(13) 0.7791(11) 0.099(12) Uani 1 1 d .
O38 O 0.678(2) 0.5778(9) 1.0647(11) 0.077(9) Uani 1 1 d .
O39 O 0.545(2) 0.6231(11) 1.0141(11) 0.084(9) Uiso 1 1 d .
O40 O 0.574(2) 0.7540(9) 0.8730(10) 0.069(8) Uani 1 1 d .
O41 O 0.483(2) 0.7669(11) 0.9529(11) 0.085(9) Uiso 1 1 d .
O42 O 0.309(2) 0.8890(8) 0.8299(9) 0.065(8) Uani 1 1 d .
O43 O 0.319(2) 0.6957(11) 0.8488(9) 0.080(10) Uani 1 1 d .
O44 O 0.671(3) 0.6741(11) 1.0392(12) 0.095(12) Uani 1 1 d .
O45 O 0.338(3) 0.6107(13) 1.0564(12) 0.105(12) Uani 1 1 d .
O46 O 0.407(2) 0.6016(11) 0.9741(11) 0.081(9) Uiso 1 1 d .
O47 O 0.408(3) 0.9834(12) 0.7840(12) 0.096(10) Uiso 1 1 d .
O48 O 0.467(2) 0.6729(12) 1.0747(9) 0.083(10) Uani 1 1 d .
O49 O 0.750(3) 0.7544(15) 0.8914(11) 0.114(13) Uani 1 1 d .
O50 O -0.0847(18) 1.0861(12) 0.6349(10) 0.079(10) Uani 1 1 d .
O51 O 0.107(2) 0.8980(12) 0.7014(11) 0.092(11) Uani 1 1 d .
O52 O 0.018(3) 0.7003(16) 0.7602(15) 0.121(14) Uani 1 1 d .
O53 O 0.396(3) 0.5481(11) 0.7270(10) 0.093(11) Uani 1 1 d .
O54 O 0.222(4) 0.8830(12) 0.9729(12) 0.135(17) Uani 1 1 d .
O55 O 0.249(3) 0.8345(10) 0.9221(15) 0.112(14) Uani 1 1 d .
O56 O 0.135(3) 0.978(2) 0.7041(18) 0.19(3) Uani 1 1 d .
O57 O 0.483(2) 0.5842(10) 1.1031(10) 0.076(9) Uiso 1 1 d .
O58 O -0.044(3) 1.0353(15) 0.7155(15) 0.129(14) Uiso 1 1 d .
O59 O 0.311(2) 1.0227(15) 0.5765(8) 0.107(14) Uani 1 1 d .
O60 O 0.399(3) 0.8525(16) 0.9622(12) 0.122(15) Uani 1 1 d .
O61 O 0.151(2) 1.0979(11) 0.7714(9) 0.080(10) Uani 1 1 d .
O62 O 0.398(2) 0.6847(10) 0.9771(10) 0.077(10) Uani 1 1 d .
O63 O 0.171(2) 0.7609(12) 0.7919(9) 0.084(10) Uani 1 1 d .
O64 O 0.309(3) 0.7567(13) 0.9869(13) 0.107(12) Uiso 1 1 d .
O65 O 0.484(3) 0.6622(11) 0.8997(11) 0.117(15) Uani 1 1 d .
O66 O 0.258(3) 1.0238(14) 0.7440(13) 0.108(12) Uani 1 1 d .
O67 O 0.372(3) 0.8520(11) 0.7517(11) 0.094(11) Uani 1 1 d .
O68 O 0.099(3) 0.6789(16) 0.8819(19) 0.145(19) Uani 1 1 d .
O69 O 0.453(3) 0.8353(13) 0.6474(18) 0.140(19) Uani 1 1 d .
O70 O 0.469(3) 0.8428(10) 0.8821(11) 0.094(12) Uani 1 1 d .
O71 O 0.152(2) 0.7296(12) 0.9520(10) 0.081(9) Uani 1 1 d .
O72 O 0.579(2) 0.8053(9) 1.1082(10) 0.065(8) Uani 1 1 d .
O73 O 0.411(3) 1.1427(13) 0.6421(12) 0.101(11) Uiso 1 1 d .
O74 O 0.058(3) 1.1774(12) 0.7752(13) 0.120(14) Uani 1 1 d .
O75 O 0.320(2) 0.9050(9) 0.6604(10) 0.074(9) Uani 1 1 d .
O76 O 0.471(2) 0.9549(14) 0.7026(11) 0.097(11) Uani 1 1 d .
O77 O 0.303(2) 0.7005(13) 1.1724(14) 0.107(12) Uani 1 1 d .
O78 O 0.284(3) 0.5599(13) 1.1401(13) 0.105(11) Uiso 1 1 d .
O79 O 0.449(3) 1.0434(13) 0.7061(12) 0.112(14) Uani 1 1 d .
O80 O 0.097(3) 0.8701(12) 0.8827(11) 0.104(13) Uani 1 1 d .
O81 O 0.115(3) 0.5469(14) 0.6916(14) 0.115(13) Uiso 1 1 d .
O82 O 0.033(2) 0.7102(11) 1.0319(11) 0.084(9) Uiso 1 1 d .
O83 O 0.139(3) 1.0615(11) 0.5653(13) 0.115(15) Uani 1 1 d .
O84 O 0.144(3) 0.6344(13) 0.7290(17) 0.131(17) Uani 1 1 d .
O85 O 0.541(3) 0.8964(16) 0.7923(16) 0.131(16) Uani 1 1 d .
O86 O 0.129(3) 0.5398(14) 0.7812(13) 0.111(12) Uiso 1 1 d .
O87 O 0.270(3) 0.5804(16) 0.7862(16) 0.139(16) Uiso 1 1 d .
O88 O 0.381(4) 0.7687(13) 0.7497(16) 0.15(2) Uani 1 1 d .
O89 O 0.150(3) 0.7913(11) 1.0036(11) 0.098(11) Uani 1 1 d .
O90 O 0.418(3) 0.7906(10) 0.8118(13) 0.102(12) Uani 1 1 d .
O91 O 0.279(2) 1.0679(12) 0.4965(12) 0.091(10) Uiso 1 1 d .
O92 O 0.703(2) 0.8005(10) 1.0387(10) 0.074(8) Uiso 1 1 d .
O93 O 0.213(3) 0.5737(10) 1.0122(13) 0.104(13) Uani 1 1 d .
O94 O 0.325(2) 0.7650(13) 0.5411(13) 0.100(11) Uani 1 1 d .
O95 O 0.588(2) 1.0164(13) 0.6483(12) 0.106(13) Uani 1 1 d .
O96 O 0.403(3) 0.7983(11) 1.1454(14) 0.105(12) Uani 1 1 d .
O97 O 0.179(2) 0.9573(11) 0.6254(11) 0.084(10) Uani 1 1 d .
O98 O -0.038(2) 0.7510(10) 0.6115(10) 0.078(9) Uiso 1 1 d .
O99 O 0.632(2) 0.8165(10) 0.9096(8) 0.064(8) Uani 1 1 d .
O100 O 0.606(3) 0.5956(13) 0.9426(12) 0.101(11) Uiso 1 1 d .
O101 O 0.391(3) 0.6579(12) 0.7707(11) 0.111(14) Uani 1 1 d .
O102 O 0.361(2) 0.6409(10) 1.2472(12) 0.091(11) Uani 1 1 d .
O103 O 0.629(3) 0.8883(12) 1.0388(12) 0.097(11) Uiso 1 1 d .
O104 O 0.293(2) 1.0504(12) 0.8050(12) 0.094(10) Uiso 1 1 d .
O105 O 0.740(3) 0.6626(10) 1.1752(12) 0.103(13) Uani 1 1 d .
O106 O 0.333(3) 0.9324(13) 0.5727(11) 0.097(11) Uani 1 1 d .
O107 O 0.171(3) 1.1712(17) 0.6096(13) 0.15(2) Uani 1 1 d .
O108 O 0.625(2) 0.7382(10) 1.1685(10) 0.072(8) Uiso 1 1 d .
O109 O 0.530(3) 0.8155(12) 1.1960(11) 0.101(12) Uani 1 1 d .
O110 O 0.117(3) 0.6977(18) 1.1540(12) 0.134(17) Uani 1 1 d .
O111 O 0.052(2) 1.0196(12) 0.7806(10) 0.088(10) Uani 1 1 d .
O112 O 0.579(3) 0.6861(13) 0.6208(12) 0.128(16) Uani 1 1 d .
O113 O 0.552(3) 0.8993(15) 0.9117(13) 0.129(16) Uani 1 1 d .
O114 O 0.300(3) 0.9978(11) 0.6684(15) 0.110(13) Uani 1 1 d .
O115 O -0.013(3) 0.6777(13) 0.6848(13) 0.109(12) Uiso 1 1 d .
O116 O 0.472(2) 0.5800(10) 0.7931(10) 0.075(8) Uiso 1 1 d .
O117 O 0.444(2) 0.9764(12) 0.6168(12) 0.091(10) Uiso 1 1 d .
O118 O 0.197(3) 0.6830(15) 0.6533(15) 0.124(14) Uiso 1 1 d .
O119 O 0.444(3) 1.1940(16) 0.7019(13) 0.135(17) Uani 1 1 d .
O120 O 0.133(2) 0.5625(14) 0.8563(13) 0.114(14) Uani 1 1 d .
O121 O 0.609(2) 0.6890(11) 0.9460(11) 0.089(10) Uiso 1 1 d .
O122 O 0.261(4) 0.4905(18) 0.7446(13) 0.144(18) Uani 1 1 d .
O123 O 0.266(2) 0.6498(12) 1.1163(12) 0.091(10) Uiso 1 1 d .
O124 O 0.220(3) 0.7756(12) 1.1299(10) 0.096(11) Uani 1 1 d .
O125 O -0.055(3) 1.0483(13) 0.5614(15) 0.118(14) Uani 1 1 d .
O126 O 0.539(3) 0.5664(13) 0.5728(12) 0.118(14) Uani 1 1 d .
O127 O 0.028(4) 1.1265(18) 0.7296(12) 0.17(3) Uani 1 1 d .
O128 O 0.315(3) 0.4560(10) 0.6829(11) 0.094(12) Uani 1 1 d .
O129 O 0.291(2) 0.8677(11) 1.1033(11) 0.084(9) Uiso 1 1 d .
O130 O 0.543(2) 0.6538(11) 1.1984(8) 0.079(10) Uani 1 1 d .
O131 O 0.382(3) 1.1098(13) 0.5416(13) 0.106(12) Uani 1 1 d .
O132 O 0.215(3) 1.1281(13) 0.6823(11) 0.115(15) Uani 1 1 d .
O133 O 0.541(3) 0.6981(14) 0.8006(14) 0.130(16) Uani 1 1 d .
O134 O 0.034(3) 1.2186(16) 0.5713(16) 0.140(15) Uiso 1 1 d .
O135 O -0.012(3) 0.9159(11) 0.6432(12) 0.117(16) Uani 1 1 d .
O136 O -0.169(3) 1.1023(17) 0.7082(15) 0.141(18) Uani 1 1 d .
O137 O 0.452(3) 1.0681(14) 0.6168(14) 0.114(12) Uiso 1 1 d .
O138 O 0.093(2) 1.1985(13) 0.6853(13) 0.104(12) Uani 1 1 d .
O139 O 0.038(2) 0.5562(10) 0.5782(11) 0.080(10) Uani 1 1 d .
O140 O 0.008(2) 0.8132(13) 0.7344(12) 0.096(11) Uani 1 1 d .
O141 O 0.215(2) 1.1384(15) 0.5277(11) 0.113(14) Uani 1 1 d .
O142 O 0.183(4) 0.5950(18) 0.6150(14) 0.15(2) Uani 1 1 d .
O143 O 0.125(2) 0.4471(11) 0.7169(9) 0.072(9) Uani 1 1 d .
O144 O 0.539(3) 1.1457(17) 0.5710(15) 0.147(18) Uani 1 1 d .
O145 O -0.019(3) 0.4934(13) 0.6664(12) 0.139(19) Uani 1 1 d .
O146 O 0.408(3) 0.6982(13) 0.6029(13) 0.117(14) Uani 1 1 d .
O147 O 0.374(3) 0.6042(13) 0.5661(13) 0.106(12) Uiso 1 1 d .
O148 O 0.354(3) 1.2835(14) 0.5637(14) 0.114(12) Uiso 1 1 d .
O149 O -0.142(3) 0.6552(16) 0.7690(16) 0.135(15) Uiso 1 1 d .
O150 O 0.220(2) 0.6709(12) 1.0187(13) 0.098(11) Uani 1 1 d .
O151 O 0.701(3) 0.7187(14) 1.0961(13) 0.113(13) Uani 1 1 d .
O152 O 0.366(3) 1.1845(12) 0.5711(12) 0.100(11) Uiso 1 1 d .
O153 O 0.296(3) 0.6489(12) 0.4940(12) 0.099(11) Uiso 1 1 d .
O154 O 0.164(2) 1.2533(11) 0.6031(11) 0.082(9) Uiso 1 1 d .
O155 O 0.381(3) 0.5174(18) 0.5894(11) 0.135(16) Uani 1 1 d .
O156 O 0.237(2) 0.5617(12) 0.5410(11) 0.095(12) Uani 1 1 d .
O157 O 0.315(4) 0.5484(18) 0.6559(18) 0.155(18) Uiso 1 1 d .
O158 O 0.128(4) 0.6285(13) 0.5418(17) 0.139(17) Uani 1 1 d .
O159 O 0.439(2) 0.4582(8) 0.7386(10) 0.062(8) Uani 1 1 d .
O160 O 0.157(3) 0.7464(16) 0.5880(12) 0.115(13) Uani 1 1 d .
O161 O -0.035(3) 0.5868(14) 0.6450(14) 0.119(13) Uiso 1 1 d .
O162 O -0.112(3) 0.9723(13) 0.7909(13) 0.105(11) Uiso 1 1 d .
O163 O -0.032(4) 1.1691(19) 0.6473(19) 0.164(19) Uiso 1 1 d .
O164 O 0.493(3) 0.6326(13) 0.6989(13) 0.110(12) Uiso 1 1 d .
O165 O 0.304(3) 1.2100(14) 0.6452(14) 0.117(13) Uiso 1 1 d .
O166 O 0.450(3) 0.5187(14) 0.6576(14) 0.115(13) Uiso 1 1 d .
O167 O 0.033(3) 1.1333(14) 0.5664(14) 0.112(12) Uiso 1 1 d .
O168 O -0.174(3) 0.5347(14) 0.7152(14) 0.120(13) Uiso 1 1 d .
O169 O -0.068(3) 0.6352(14) 0.5670(14) 0.116(13) Uiso 1 1 d .
O170 O 0.829(3) 0.7330(12) 1.0181(12) 0.093(10) Uiso 1 1 d .
O171 O 0.312(4) 0.6449(19) 0.6996(19) 0.162(19) Uiso 1 1 d .
O172 O 0.227(3) 1.2246(15) 0.5353(15) 0.123(13) Uiso 1 1 d .
O173 O 0.091(2) 0.4471(11) 0.8072(11) 0.087(10) Uiso 1 1 d .
O174 O 0.264(4) 0.441(2) 0.6164(19) 0.15(2) Uiso 1 1 d .
O175 O 0.082(4) 1.2007(18) 0.4860(18) 0.158(18) Uiso 1 1 d .
O176 O 0.011(3) 0.6103(12) 0.7966(12) 0.096(10) Uiso 1 1 d .
O177 O -0.011(3) 0.4977(13) 0.7496(13) 0.105(11) Uiso 1 1 d .
O178 O -0.037(3) 1.2672(17) 0.6402(17) 0.147(16) Uiso 1 1 d .
O179 O 0.315(4) 0.4791(18) 0.5208(18) 0.155(18) Uiso 1 1 d .
O180 O 0.559(3) 0.8107(14) 0.7393(14) 0.119(13) Uiso 1 1 d .
O181 O -0.072(4) 0.4656(18) 0.5996(18) 0.156(18) Uiso 1 1 d .
O182 O 0.211(4) 0.3742(17) 0.6841(17) 0.055(14) Uiso 0.50 1 d P
O183 O 0.394(4) 0.3645(17) 0.7205(17) 0.054(13) Uiso 0.50 1 d P
O184 O 0.790(4) 0.6464(18) 0.9604(18) 0.059(14) Uiso 0.50 1 d P
O185 O 0.199(3) 0.1909(14) 0.8825(13) 0.031(10) Uiso 0.50 1 d P
O186 O -0.145(3) 0.8165(15) 0.6888(15) 0.043(12) Uiso 0.50 1 d P
O187 O 0.719(4) 0.8597(16) 1.1733(16) 0.051(13) Uiso 0.50 1 d P
O188 O 0.127(3) 0.9673(14) 0.5360(14) 0.037(11) Uiso 0.50 1 d P
O189 O -0.398(4) 0.9314(18) 0.5810(18) 0.063(15) Uiso 0.50 1 d P
O190 O 0.475(4) 0.9699(17) 0.4803(17) 0.055(14) Uiso 0.50 1 d P
O191 O 0.220(3) 0.9970(14) 0.3299(14) 0.035(11) Uiso 0.50 1 d P
O192 O 0.500(3) 0.2783(16) 0.7096(16) 0.048(13) Uiso 0.50 1 d P
O193 O 0.368(3) 0.1028(15) 0.3139(15) 0.044(12) Uiso 0.50 1 d P
O194 O 0.936(4) 0.9376(18) 0.5310(17) 0.058(14) Uiso 0.50 1 d P
O195 O 0.672(4) 0.5177(18) 1.1615(17) 0.059(14) Uiso 0.50 1 d P
O196 O 0.439(6) 0.522(3) 1.039(3) 0.05(2) Uiso 0.30 1 d P
O197 O 0.197(4) 0.343(2) 0.341(2) 0.076(17) Uiso 0.50 1 d P
O198 O 0.890(6) 0.528(3) 0.826(3) 0.09(2) Uiso 0.40 1 d P
O199 O 0.956(3) 0.7343(15) 0.9405(15) 0.042(12) Uiso 0.50 1 d P
O200 O 0.663(4) 0.6975(18) 0.3445(17) 0.059(14) Uiso 0.50 1 d P
O201 O 0.626(5) 0.413(2) 0.120(2) 0.09(2) Uiso 0.50 1 d P
O202 O 0.483(5) 0.388(2) 0.524(2) 0.085(19) Uiso 0.50 1 d P
O203 O 0.208(4) 0.114(2) 0.267(2) 0.079(17) Uiso 0.50 1 d P
O204 O 0.938(3) 0.3911(15) 0.8942(15) 0.041(12) Uiso 0.50 1 d P
O205 O 0.949(4) 0.193(2) 0.911(2) 0.074(17) Uiso 0.50 1 d P
O206 O 0.169(2) 0.8495(11) 0.6057(11) 0.081(9) Uiso 1 1 d .
O207 O 0.271(4) 0.2625(18) 0.7587(18) 0.060(14) Uiso 0.50 1 d P
O208 O 0.084(3) 0.4317(13) 0.6479(14) 0.031(10) Uiso 0.60 1 d P
O209 O 0.125(4) 0.490(2) 0.5685(18) 0.042(17) Uiso 0.50 1 d P
O210 O 0.821(6) 0.074(3) 0.944(3) 0.12(3) Uiso 0.50 1 d P
O211 O 0.038(5) 0.598(2) 0.959(2) 0.10(2) Uiso 0.50 1 d P
O212 O 0.277(5) 0.975(2) 0.459(2) 0.10(2) Uiso 0.50 1 d P
O213 O 0.719(6) 0.225(3) 0.775(3) 0.12(3) Uiso 0.50 1 d P
O214 O 0.690(5) 0.044(2) 0.112(2) 0.087(19) Uiso 0.50 1 d P
O215 O 0.091(4) 0.299(2) 0.893(2) 0.078(17) Uiso 0.50 1 d P
O216 O 0.507(5) 0.863(3) 0.555(3) 0.10(2) Uiso 0.50 1 d P
O217 O 0.116(5) 0.868(3) 0.505(3) 0.11(2) Uiso 0.50 1 d P
O218 O 0.070(5) 0.367(2) 0.983(2) 0.10(2) Uiso 0.50 1 d P
O219 O 0.616(3) 1.1178(16) 0.6805(15) 0.046(12) Uiso 0.50 1 d P
O220 O 0.250(12) 0.761(6) 0.316(6) 0.15(6) Uiso 0.30 1 d P
O221 O 0.829(5) 0.986(2) 0.542(2) 0.09(2) Uiso 0.50 1 d P
O222 O 0.413(7) 0.952(3) 0.980(3) 0.14(3) Uiso 0.50 1 d P
O223 O 0.152(4) 0.4093(18) 0.8915(18) 0.060(14) Uiso 0.50 1 d P
O224 O 0.240(6) 0.451(3) 1.014(3) 0.12(3) Uiso 0.50 1 d P

loop_
_atom_site_aniso_label
_atom_site_aniso_U_11
_atom_site_aniso_U_22
_atom_site_aniso_U_33
_atom_site_aniso_U_23
_atom_site_aniso_U_13
_atom_site_aniso_U_12
W1 0.107(2) 0.0869(19) 0.0943(19) -0.0340(15) -0.0450(17) 0.0191(16)
W2 0.0888(18) 0.0827(16) 0.0803(16) -0.0249(13) -0.0286(15) 0.0056(14)
W3 0.108(2) 0.0826(17) 0.0761(16) -0.0180(14) -0.0348(16) -0.0028(15)
W4 0.0886(19) 0.0868(17) 0.0923(18) -0.0228(14) -0.0373(16) -0.0071(15)
W5 0.0904(19) 0.0862(17) 0.0833(17) -0.0140(13) -0.0265(15) -0.0136(15)
W6 0.0932(19) 0.0818(16) 0.0794(16) -0.0210(13) -0.0280(15) -0.0113(14)
W7 0.0860(18) 0.0852(16) 0.0883(17) -0.0281(14) -0.0369(15) 0.0044(14)
W8 0.0814(17) 0.0937(17) 0.0789(16) -0.0251(14) -0.0215(14) 0.0007(14)
W9 0.0829(19) 0.0967(18) 0.0726(15) -0.0224(13) -0.0132(15) -0.0046(14)
W10 0.0896(18) 0.0837(16) 0.0740(15) -0.0183(13) -0.0196(14) 0.0026(14)
W11 0.0864(18) 0.0976(18) 0.0780(16) -0.0158(14) -0.0296(15) 0.0020(15)
W12 0.0818(18) 0.0844(16) 0.0788(16) -0.0188(13) -0.0268(14) -0.0064(14)
W13 0.0731(18) 0.111(2) 0.0870(17) -0.0299(15) -0.0193(15) -0.0076(15)
W14 0.109(2) 0.0973(19) 0.0871(18) -0.0202(15) -0.0187(17) -0.0093(16)
W15 0.109(2) 0.0929(18) 0.0748(16) -0.0250(14) -0.0309(16) 0.0048(16)
W16 0.0722(17) 0.0953(17) 0.0808(16) -0.0228(14) -0.0261(14) 0.0047(14)
W17 0.0685(16) 0.0999(18) 0.0806(16) -0.0224(14) -0.0236(14) -0.0063(14)
W18 0.0940(19) 0.0976(18) 0.0850(17) -0.0349(14) -0.0342(16) 0.0146(15)
W19 0.0855(19) 0.125(2) 0.0711(16) -0.0159(15) -0.0150(15) -0.0093(17)
W20 0.0785(19) 0.120(2) 0.0892(18) -0.0371(17) -0.0256(16) 0.0066(16)
W21 0.0828(18) 0.0893(17) 0.0844(17) -0.0239(14) -0.0346(15) 0.0044(14)
W22 0.0766(18) 0.1013(19) 0.0828(17) -0.0104(14) -0.0197(15) -0.0015(15)
W23 0.0871(19) 0.1064(19) 0.0808(17) -0.0310(15) -0.0276(15) 0.0070(15)
W24 0.095(2) 0.0985(18) 0.0752(16) -0.0165(14) -0.0236(15) -0.0136(16)
W25 0.0834(19) 0.112(2) 0.0931(18) -0.0286(16) -0.0401(16) -0.0056(16)
W26 0.0742(17) 0.109(2) 0.1001(19) -0.0398(16) -0.0359(16) 0.0027(15)
W27 0.0897(19) 0.0992(18) 0.0759(16) -0.0234(14) -0.0314(15) -0.0012(15)
W28 0.0799(18) 0.1006(19) 0.0887(18) -0.0179(15) -0.0137(15) 0.0054(15)
W29 0.0951(19) 0.0939(17) 0.0795(16) -0.0264(14) -0.0290(15) -0.0052(15)
W30 0.090(2) 0.123(2) 0.0836(18) -0.0214(16) -0.0104(16) -0.0174(17)
W31 0.111(2) 0.0978(19) 0.0756(16) -0.0263(14) -0.0237(16) -0.0130(16)
W32 0.105(2) 0.0834(18) 0.099(2) -0.0202(15) -0.0226(19) 0.0119(17)
W33 0.0721(17) 0.0779(16) 0.1048(19) -0.0219(14) -0.0303(16) -0.0026(13)
W34 0.0787(19) 0.116(2) 0.0833(17) -0.0057(15) -0.0262(16) 0.0096(16)
W35 0.099(2) 0.0857(17) 0.0884(18) -0.0172(14) -0.0200(16) -0.0167(15)
W36 0.0819(18) 0.0786(16) 0.0934(18) -0.0268(14) -0.0298(16) 0.0017(14)
W37 0.080(2) 0.114(2) 0.096(2) -0.0061(16) -0.0152(17) 0.0174(16)
W38 0.0868(19) 0.0865(17) 0.0935(18) -0.0266(14) -0.0189(16) -0.0006(14)
W39 0.0747(18) 0.0966(18) 0.108(2) -0.0143(16) -0.0284(16) -0.0177(15)
W40 0.137(3) 0.113(2) 0.101(2) 0.0019(18) -0.015(2) -0.013(2)
W41 0.134(3) 0.105(2) 0.121(3) 0.0074(19) -0.028(2) 0.022(2)
W43 0.130(3) 0.126(2) 0.094(2) 0.0146(18) -0.028(2) -0.004(2)
W44 0.109(3) 0.097(3) 0.128(4) -0.035(2) -0.055(3) -0.018(2)
W45 0.136(4) 0.102(3) 0.097(3) -0.047(2) -0.034(3) 0.008(3)
W50 0.117(3) 0.076(2) 0.112(3) -0.030(2) -0.032(3) -0.005(2)
Mn1 0.147(9) 0.077(5) 0.097(6) -0.028(5) -0.067(7) 0.016(6)
Mn2 0.138(8) 0.086(6) 0.090(6) -0.034(5) -0.052(6) 0.018(6)
Mn3 0.097(6) 0.084(5) 0.070(5) -0.017(4) -0.031(5) 0.016(5)
Mn4 0.104(7) 0.076(5) 0.106(7) -0.031(5) -0.059(6) 0.013(5)
Mn5 0.152(9) 0.086(6) 0.086(6) -0.038(5) -0.061(6) 0.023(6)
Mn6 0.103(7) 0.068(5) 0.081(5) -0.026(4) -0.028(5) 0.006(5)
Mn7 0.095(6) 0.095(6) 0.086(6) -0.030(5) -0.040(5) 0.023(5)
Mn8 0.104(7) 0.078(5) 0.099(6) -0.025(5) -0.057(6) 0.002(5)
Mn9 0.095(6) 0.095(6) 0.085(6) -0.040(5) -0.029(5) 0.029(5)
Na1 0.050(17) 0.12(2) 0.037(14) -0.011(15) -0.030(13) -0.013(16)
P1 0.065(10) 0.073(9) 0.082(10) 0.009(8) -0.005(8) -0.005(8)
P2 0.051(8) 0.085(9) 0.057(7) 0.000(7) -0.020(7) 0.009(7)
P3 0.058(8) 0.101(10) 0.045(7) -0.021(7) -0.008(6) 0.018(8)
P4 0.066(9) 0.094(10) 0.076(9) -0.014(7) -0.034(8) 0.023(8)
P5 0.112(12) 0.071(8) 0.058(8) -0.016(7) -0.022(8) -0.007(8)
P6 0.070(9) 0.079(9) 0.084(9) -0.031(7) -0.030(8) -0.006(8)
O1 0.06(2) 0.13(3) 0.061(19) -0.035(19) -0.019(17) -0.016(19)
O2 0.08(2) 0.09(2) 0.041(16) 0.010(15) -0.013(16) 0.021(17)
O6 0.12(3) 0.07(2) 0.07(2) 0.008(17) -0.02(2) -0.002(19)
O8 0.12(3) 0.046(17) 0.10(3) -0.004(16) -0.04(2) -0.037(18)
O9 0.10(2) 0.10(2) 0.042(16) -0.011(16) 0.030(17) -0.004(19)
O11 0.041(19) 0.08(2) 0.25(5) -0.08(3) -0.02(2) -0.009(17)
O13 0.13(3) 0.13(3) 0.13(3) 0.02(3) -0.05(3) -0.01(3)
O15 0.12(3) 0.15(3) 0.08(2) -0.02(2) -0.06(2) 0.08(3)
O16 0.09(2) 0.065(18) 0.058(18) -0.034(15) -0.011(17) 0.021(16)
O17 0.049(19) 0.14(3) 0.09(2) -0.02(2) -0.048(18) 0.007(19)
O18 0.047(18) 0.054(17) 0.11(2) 0.001(16) -0.024(17) 0.010(14)
O19 0.08(2) 0.10(2) 0.09(2) -0.006(18) -0.04(2) -0.031(19)
O21 0.11(3) 0.09(2) 0.10(3) 0.011(19) -0.02(2) 0.04(2)
O23 0.11(3) 0.055(19) 0.10(3) -0.007(18) -0.06(2) -0.01(2)
O24 0.16(4) 0.08(2) 0.08(2) -0.010(19) -0.03(2) -0.03(3)
O25 0.14(4) 0.08(2) 0.11(3) -0.01(2) -0.05(3) 0.00(2)
O26 0.10(3) 0.12(3) 0.11(3) -0.02(2) -0.01(2) 0.05(3)
O27 0.11(3) 0.10(2) 0.06(2) -0.017(18) -0.02(2) 0.00(2)
O28 0.08(2) 0.07(2) 0.11(3) 0.002(19) -0.01(2) -0.056(19)
O29 0.08(3) 0.23(5) 0.06(2) -0.01(3) 0.00(2) 0.05(3)
O30 0.15(3) 0.10(3) 0.08(2) -0.05(2) -0.07(2) 0.03(2)
O31 0.14(3) 0.09(2) 0.07(2) -0.017(18) -0.03(2) -0.04(2)
O32 0.033(16) 0.08(2) 0.10(2) -0.033(18) -0.002(16) -0.016(15)
O33 0.19(4) 0.08(2) 0.06(2) 0.007(17) -0.08(3) 0.03(2)
O34 0.05(2) 0.29(6) 0.05(2) -0.07(3) -0.010(18) 0.03(3)
O35 0.066(19) 0.11(2) 0.028(14) -0.017(14) -0.003(14) -0.025(17)
O37 0.10(3) 0.13(3) 0.09(2) -0.06(2) -0.02(2) -0.05(2)
O38 0.053(19) 0.055(17) 0.12(3) -0.014(17) -0.031(19) 0.038(15)
O40 0.07(2) 0.063(18) 0.09(2) -0.032(16) -0.038(18) 0.018(15)
O42 0.08(2) 0.022(13) 0.072(19) -0.005(12) 0.023(16) 0.003(13)
O43 0.09(2) 0.11(2) 0.054(18) -0.014(17) -0.042(18) -0.004(19)
O44 0.11(3) 0.08(2) 0.11(3) -0.025(19) -0.03(2) -0.05(2)
O45 0.11(3) 0.11(3) 0.08(2) 0.00(2) -0.04(2) 0.04(2)
O48 0.10(2) 0.12(3) 0.044(17) -0.025(18) -0.036(18) 0.02(2)
O49 0.13(3) 0.18(4) 0.06(2) -0.07(2) -0.01(2) -0.01(3)
O50 0.030(16) 0.13(3) 0.07(2) -0.023(19) -0.001(15) -0.020(17)
O51 0.07(2) 0.11(3) 0.08(2) -0.01(2) 0.000(19) -0.05(2)
O52 0.07(2) 0.16(4) 0.15(4) -0.08(3) -0.02(3) 0.04(2)
O53 0.11(3) 0.09(2) 0.07(2) 0.010(17) -0.05(2) 0.00(2)
O54 0.23(5) 0.07(2) 0.08(3) 0.04(2) -0.06(3) 0.00(3)
O55 0.09(3) 0.047(18) 0.20(4) -0.02(2) -0.06(3) 0.039(18)
O56 0.06(3) 0.25(6) 0.19(5) 0.06(4) -0.06(3) -0.04(3)
O59 0.08(2) 0.22(4) 0.016(14) -0.016(19) -0.009(15) 0.09(3)
O60 0.12(3) 0.19(4) 0.07(2) -0.06(3) 0.01(2) -0.06(3)
O61 0.06(2) 0.09(2) 0.060(19) 0.012(16) 0.002(16) 0.040(17)
O62 0.07(2) 0.09(2) 0.08(2) -0.009(17) -0.050(18) -0.008(17)
O63 0.08(2) 0.12(3) 0.045(17) -0.011(17) -0.004(16) 0.04(2)
O65 0.22(5) 0.06(2) 0.07(2) -0.013(17) -0.03(3) 0.04(2)
O66 0.08(3) 0.14(3) 0.10(3) -0.02(2) -0.03(2) 0.01(2)
O67 0.14(3) 0.09(2) 0.07(2) -0.039(18) -0.03(2) 0.01(2)
O68 0.08(3) 0.15(4) 0.24(6) -0.10(4) -0.09(3) 0.03(3)
O69 0.13(3) 0.09(3) 0.23(5) -0.07(3) -0.12(4) -0.01(2)
O70 0.15(3) 0.067(19) 0.08(2) -0.014(17) -0.07(2) 0.00(2)
O71 0.06(2) 0.12(3) 0.07(2) -0.05(2) -0.015(17) 0.012(19)
O72 0.07(2) 0.051(16) 0.09(2) -0.034(15) -0.031(18) 0.011(15)
O74 0.18(4) 0.08(2) 0.09(3) -0.01(2) 0.00(3) 0.03(3)
O75 0.10(2) 0.055(17) 0.08(2) -0.038(16) -0.026(19) 0.015(17)
O76 0.07(2) 0.16(3) 0.07(2) -0.06(2) -0.011(19) 0.04(2)
O77 0.06(2) 0.11(3) 0.14(3) -0.02(2) -0.03(2) 0.02(2)
O79 0.11(3) 0.11(3) 0.10(3) 0.03(2) -0.05(2) -0.02(2)
O80 0.15(3) 0.09(2) 0.07(2) 0.006(18) -0.04(2) -0.06(2)
O83 0.19(5) 0.053(19) 0.12(3) -0.024(19) -0.07(3) 0.01(2)
O84 0.11(3) 0.08(3) 0.22(5) -0.08(3) 0.00(3) -0.03(2)
O85 0.09(3) 0.16(4) 0.17(4) -0.06(3) -0.08(3) 0.01(3)
O88 0.19(5) 0.09(3) 0.18(4) -0.02(3) -0.12(4) -0.04(3)
O89 0.14(3) 0.08(2) 0.09(2) -0.022(18) -0.04(2) 0.02(2)
O90 0.11(3) 0.057(19) 0.12(3) -0.003(19) -0.01(2) 0.051(19)
O93 0.14(3) 0.062(19) 0.14(3) -0.03(2) -0.09(3) 0.01(2)
O94 0.08(2) 0.10(3) 0.12(3) -0.03(2) -0.02(2) 0.00(2)
O95 0.038(19) 0.14(3) 0.12(3) 0.00(2) 0.004(19) -0.05(2)
O96 0.11(3) 0.08(2) 0.14(3) -0.04(2) -0.03(3) 0.06(2)
O97 0.07(2) 0.09(2) 0.09(2) -0.006(18) -0.037(19) 0.022(18)
O99 0.07(2) 0.09(2) 0.026(13) -0.010(13) -0.024(14) -0.010(17)
O101 0.18(4) 0.09(2) 0.08(2) -0.031(19) -0.06(3) -0.04(2)
O102 0.10(2) 0.063(19) 0.12(3) -0.05(2) -0.01(2) -0.035(18)
O105 0.13(3) 0.07(2) 0.11(3) 0.013(18) -0.10(3) 0.01(2)
O106 0.10(3) 0.12(3) 0.07(2) -0.006(19) -0.04(2) 0.03(2)
O107 0.12(3) 0.18(4) 0.08(3) 0.07(3) -0.02(2) 0.00(3)
O109 0.13(3) 0.11(3) 0.09(2) -0.04(2) -0.06(2) -0.02(2)
O110 0.09(3) 0.23(5) 0.06(2) -0.02(3) 0.03(2) -0.05(3)
O111 0.07(2) 0.11(3) 0.06(2) -0.007(18) 0.013(18) -0.021(19)
O112 0.20(4) 0.09(3) 0.08(2) -0.04(2) 0.07(3) -0.01(3)
O113 0.10(3) 0.13(3) 0.10(3) 0.05(3) -0.03(2) 0.03(3)
O114 0.11(3) 0.07(2) 0.16(4) -0.04(2) -0.03(3) -0.03(2)
O119 0.16(4) 0.17(4) 0.09(3) -0.05(3) -0.04(3) -0.08(3)
O120 0.05(2) 0.15(3) 0.12(3) -0.01(3) 0.02(2) -0.06(2)
O122 0.18(4) 0.20(5) 0.09(3) -0.09(3) -0.01(3) -0.03(4)
O124 0.13(3) 0.10(3) 0.053(19) -0.027(18) -0.01(2) 0.02(2)
O125 0.10(3) 0.10(3) 0.14(4) 0.00(2) -0.04(3) 0.00(2)
O126 0.12(3) 0.10(3) 0.10(3) -0.01(2) 0.07(2) -0.04(2)
O127 0.19(5) 0.17(4) 0.06(2) 0.06(3) 0.06(3) 0.12(4)
O128 0.16(3) 0.059(18) 0.08(2) -0.021(16) -0.07(2) 0.01(2)
O130 0.09(2) 0.13(3) 0.034(15) -0.024(16) -0.028(16) 0.07(2)
O131 0.12(3) 0.11(3) 0.11(3) -0.05(2) -0.03(2) 0.00(2)
O132 0.16(4) 0.12(3) 0.06(2) 0.008(19) -0.04(2) -0.05(3)
O133 0.13(3) 0.12(3) 0.12(3) -0.03(2) 0.06(3) -0.08(3)
O135 0.17(4) 0.07(2) 0.12(3) -0.004(19) -0.09(3) -0.07(2)
O136 0.11(4) 0.18(4) 0.13(4) -0.02(3) -0.06(3) -0.03(3)
O138 0.08(2) 0.11(3) 0.12(3) -0.03(2) 0.00(2) -0.03(2)
O139 0.07(2) 0.08(2) 0.09(2) -0.007(17) -0.013(18) -0.029(17)
O140 0.06(2) 0.12(3) 0.11(3) -0.05(2) 0.01(2) -0.01(2)
O141 0.06(2) 0.17(4) 0.07(2) 0.03(2) -0.007(18) 0.01(2)
O142 0.21(5) 0.16(4) 0.09(3) -0.04(3) -0.01(3) -0.07(4)
O143 0.07(2) 0.10(2) 0.049(17) -0.019(16) -0.013(16) -0.019(17)
O144 0.10(3) 0.17(4) 0.13(4) 0.00(3) 0.06(3) 0.02(3)
O145 0.21(5) 0.10(3) 0.08(2) 0.03(2) -0.01(3) -0.11(3)
O146 0.15(4) 0.11(3) 0.11(3) -0.04(2) -0.07(3) 0.07(3)
O150 0.06(2) 0.11(3) 0.13(3) -0.04(2) -0.04(2) 0.06(2)
O151 0.09(3) 0.13(3) 0.12(3) -0.02(2) -0.04(2) 0.07(2)
O155 0.14(4) 0.22(5) 0.06(2) -0.06(3) -0.03(2) 0.02(3)
O156 0.10(3) 0.12(3) 0.08(2) -0.03(2) -0.05(2) -0.03(2)
O158 0.16(4) 0.08(3) 0.17(4) -0.03(3) -0.03(4) -0.01(3)
O159 0.074(19) 0.030(14) 0.09(2) -0.025(14) -0.037(17) -0.018(13)
O160 0.10(3) 0.17(4) 0.08(2) -0.04(2) -0.02(2) 0.02(3)

loop_
_atom_type_symbol
_atom_type_description
_atom_type_scat_dispersion_real
_atom_type_scat_dispersion_imag
_atom_type_scat_source
W W -5.4734 5.5774 'International Tables Vol C Tables 4.2.6.8 and 6.1.1.4'
Mn Mn -0.5299 2.8052 'International Tables Vol C Tables 4.2.6.8 and 6.1.1.4'
Na Na 0.1353 0.1239 'International Tables Vol C Tables 4.2.6.8 and 6.1.1.4'
Li Li 0.0008 0.0003 'International Tables Vol C Tables 4.2.6.8 and 6.1.1.4'
P P 0.2955 0.4335 'International Tables Vol C Tables 4.2.6.8 and 6.1.1.4'
O O 0.0492 0.0322 'International Tables Vol C Tables 4.2.6.8 and 6.1.1.4'
H H 0.0000 0.0000 'International Tables Vol C Tables 4.2.6.8 and 6.1.1.4'

loop_
_geom_angle_atom_site_label_1
_geom_angle_atom_site_label_2
_geom_angle_atom_site_label_3
_geom_angle
_geom_angle_site_symmetry_1
_geom_angle_site_symmetry_3
O54 W1 O55 95.6(16) . .
O54 W1 O89 106(2) . .
O55 W1 O89 94.6(15) . .
O54 W1 O60 98(2) . .
O55 W1 O60 94.6(16) . .
O89 W1 O60 154.1(17) . .
O54 W1 O15 95.5(17) . .
O55 W1 O15 168.9(14) . .
O89 W1 O15 83.3(16) . .
O60 W1 O15 83.1(15) . .
O54 W1 O64 175(2) . .
O55 W1 O64 87.1(13) . .
O89 W1 O64 70.4(14) . .
O60 W1 O64 85.9(17) . .
O15 W1 O64 81.9(14) . .
O65 W2 O100 104.7(17) . .
O65 W2 O121 96.4(17) . .
O100 W2 O121 99.2(16) . .
O65 W2 O46 92.2(17) . .
O100 W2 O46 100.9(15) . .
O121 W2 O46 155.3(15) . .
O65 W2 O39 167.4(16) . .
O100 W2 O39 87.9(15) . .
O121 W2 O39 81.3(13) . .
O46 W2 O39 85.3(13) . .
O65 W2 O62 84.8(15) . .
O100 W2 O62 167.5(14) . .
O121 W2 O62 87.5(13) . .
O46 W2 O62 70.3(12) . .
O39 W2 O62 82.8(12) . .
O113 W3 O70 100.1(18) . .
O113 W3 O60 102(2) . .
O70 W3 O60 99.0(18) . .
O113 W3 O99 98.6(17) . .
O70 W3 O99 89.0(15) . .
O60 W3 O99 155.7(17) . .
O113 W3 O30 91.1(17) . .
O70 W3 O30 166.4(14) . .
O60 W3 O30 86.0(16) . .
O99 W3 O30 81.6(13) . .
O113 W3 O41 169.2(16) . .
O70 W3 O41 84.0(12) . .
O60 W3 O41 86.6(16) . .
O99 W3 O41 71.3(11) . .
O30 W3 O41 83.6(12) . .
O93 W4 O13 103.9(16) . .
O93 W4 O150 109.1(18) . .
O13 W4 O150 92(2) . .
O93 W4 O46 98.5(16) . .
O13 W4 O46 92.6(19) . .
O150 W4 O46 149.9(14) . .
O93 W4 O45 92.7(15) . .
O13 W4 O45 163.3(17) . .
O150 W4 O45 82.4(15) . .
O46 W4 O45 84.6(14) . .
O93 W4 O62 169.9(14) . .
O13 W4 O62 81.0(14) . .
O150 W4 O62 79.3(15) . .
O46 W4 O62 72.2(12) . .
O45 W4 O62 82.5(13) . .
O78 W5 O45 99.0(18) . .
O78 W5 O123 94.2(17) . .
O45 W5 O123 92.2(16) . .
O78 W5 O57 103.8(15) . .
O45 W5 O57 93.5(15) . .
O123 W5 O57 160.0(14) . .
O78 W5 O16 98.7(15) . .
O45 W5 O16 162.1(15) . .
O123 W5 O16 84.2(13) . .
O57 W5 O16 84.5(12) . .
O78 W5 O48 175.2(14) . .
O45 W5 O48 84.5(14) . .
O123 W5 O48 88.8(14) . .
O57 W5 O48 72.7(12) . .
O16 W5 O48 77.9(11) . .
O78 W5 Na1 90.3(13) . .
O45 W5 Na1 137.6(13) . .
O123 W5 Na1 128.4(12) . .
O57 W5 Na1 44.2(10) . .
O16 W5 Na1 44.5(9) . .
O48 W5 Na1 84.9(8) . .
O103 W6 O34 98(2) . .
O103 W6 O30 101.4(16) . .
O34 W6 O30 94.2(15) . .
O103 W6 O92 99.6(15) . .
O34 W6 O92 159.4(19) . .
O30 W6 O92 92.7(15) . .
O103 W6 O72 98.3(14) . .
O34 W6 O72 82.8(13) . .
O30 W6 O72 160.3(13) . .
O92 W6 O72 84.2(12) . .
O103 W6 O12 171.7(15) . .
O34 W6 O12 89.9(19) . .
O30 W6 O12 80.5(14) . .
O92 W6 O12 72.2(12) . .
O72 W6 O12 80.1(12) . .
O116 W7 O101 95.0(15) . .
O116 W7 O87 101.7(17) . .
O101 W7 O87 95(2) . .
O116 W7 O164 104.5(15) . .
O101 W7 O164 95.9(17) . .
O87 W7 O164 150.5(17) . .
O116 W7 O53 95.3(12) . .
O101 W7 O53 169.7(14) . .
O87 W7 O53 82.9(17) . .
O164 W7 O53 81.3(14) . .
O116 W7 O171 176.0(18) . .
O101 W7 O171 84.7(17) . .
O87 W7 O171 82.3(19) . .
O164 W7 O171 71.6(18) . .
O53 W7 O171 85.0(16) . .
O37 W8 O47 102.0(18) . .
O37 W8 O79 102.3(16) . .
O47 W8 O79 95.9(17) . .
O37 W8 O104 99.2(16) . .
O47 W8 O104 96.8(16) . .
O79 W8 O104 152.1(15) . .
O37 W8 O29 91.9(19) . .
O47 W8 O29 166.1(18) . .
O79 W8 O29 80.8(16) . .
O104 W8 O29 81.0(14) . .
O37 W8 O66 167.3(18) . .
O47 W8 O66 86.7(15) . .
O79 W8 O66 85.8(15) . .
O104 W8 O66 70.3(15) . .
O29 W8 O66 79.7(16) . .
O49 W9 O40 102.0(15) . .
O49 W9 O99 97.4(17) . .
O40 W9 O99 94.5(11) . .
O49 W9 O121 104.9(19) . .
O40 W9 O121 94.2(13) . .
O99 W9 O121 153.7(14) . .
O49 W9 O9 94.3(14) . .
O40 W9 O9 163.6(14) . .
O99 W9 O9 81.4(11) . .
O121 W9 O9 83.3(13) . .
O49 W9 O41 169.3(16) . .
O40 W9 O41 82.0(13) . .
O99 W9 O41 72.2(12) . .
O121 W9 O41 84.5(13) . .
O9 W9 O41 81.6(12) . .
O4 W10 O27 104.2(14) . .
O4 W10 O104 99.5(15) . .
O27 W10 O104 95.8(15) . .
O4 W10 O111 102.7(14) . .
O27 W10 O111 95.1(14) . .
O104 W10 O111 152.0(14) . .
O4 W10 O61 87.8(13) . .
O27 W10 O61 168.0(14) . .
O104 W10 O61 81.9(13) . .
O111 W10 O61 82.1(13) . .
O4 W10 O66 165.4(14) . .
O27 W10 O66 85.2(15) . .
O104 W10 O66 68.1(14) . .
O111 W10 O66 87.3(13) . .
O61 W10 O66 83.0(13) . .
O51 W11 O135 102.5(16) . .
O51 W11 O97 93.5(14) . .
O135 W11 O97 104.2(18) . .
O51 W11 O35 92.9(15) . .
O135 W11 O35 97.4(18) . .
O97 W11 O35 155.5(13) . .
O51 W11 O5 165.2(15) . .
O135 W11 O5 92.0(15) . .
O97 W11 O5 85.3(13) . .
O35 W11 O5 82.6(13) . .
O51 W11 O56 78.5(18) . .
O135 W11 O56 172(2) . .
O97 W11 O56 83.8(17) . .
O35 W11 O56 74.4(16) . .
O5 W11 O56 86.7(17) . .
O94 W12 O10 103.0(16) . .
O94 W12 O160 93.1(17) . .
O10 W12 O160 93.5(15) . .
O94 W12 O146 102.8(18) . .
O10 W12 O146 93.6(14) . .
O160 W12 O146 160.6(19) . .
O94 W12 O31 88.2(16) . .
O10 W12 O31 168.8(13) . .
O160 W12 O31 85.6(16) . .
O146 W12 O31 83.9(15) . .
O94 W12 O118 162.1(16) . .
O10 W12 O118 86.4(14) . .
O160 W12 O118 70.9(16) . .
O146 W12 O118 91.6(17) . .
O31 W12 O118 82.8(14) . .
O110 W13 O14 103(2) . .
O110 W13 O124 94(2) . .
O14 W13 O124 96.5(17) . .
O110 W13 O77 100.6(18) . .
O14 W13 O77 156.6(19) . .
O124 W13 O77 83.6(15) . .
O110 W13 O123 103(2) . .
O14 W13 O123 87.1(17) . .
O124 W13 O123 161.5(15) . .
O77 W13 O123 85.9(15) . .
O110 W13 O24 170(2) . .
O14 W13 O24 79.2(16) . .
O124 W13 O24 76.1(15) . .
O77 W13 O24 78.1(14) . .
O123 W13 O24 86.8(14) . .
O119 W14 O22 105(2) . .
O119 W14 O29 101(2) . .
O22 W14 O29 91.8(17) . .
O119 W14 O165 102.2(19) . .
O22 W14 O165 83.5(18) . .
O29 W14 O165 157.0(19) . .
O119 W14 O73 102.5(19) . .
O22 W14 O73 151.3(16) . .
O29 W14 O73 92.0(17) . .
O165 W14 O73 82.0(17) . .
O119 W14 O132 173(2) . .
O22 W14 O132 68.1(16) . .
O29 W14 O132 80.2(16) . .
O165 W14 O132 77.1(15) . .
O73 W14 O132 84.6(15) . .
O120 W15 O33 101.9(17) . .
O120 W15 O87 101(2) . .
O33 W15 O87 94(2) . .
O120 W15 O86 93.1(18) . .
O33 W15 O86 164.3(17) . .
O87 W15 O86 78.6(19) . .
O120 W15 O176 98.6(15) . .
O33 W15 O176 95.9(16) . .
O87 W15 O176 155.6(19) . .
O86 W15 O176 86.1(15) . .
O120 W15 O84 167.8(14) . .
O33 W15 O84 85.2(12) . .
O87 W15 O84 88.1(19) . .
O86 W15 O84 80.8(14) . .
O176 W15 O84 70.6(14) . .
O98 W16 O6 99.4(15) . .
O98 W16 O115 102.8(16) . .
O6 W16 O115 94.7(15) . .
O98 W16 O160 98.2(15) . .
O6 W16 O160 93.4(16) . .
O115 W16 O160 155.9(18) . .
O98 W16 O25 92.1(14) . .
O6 W16 O25 168.6(14) . .
O115 W16 O25 81.8(16) . .
O160 W16 O25 85.8(17) . .
O98 W16 O118 167.4(16) . .
O6 W16 O118 87.2(15) . .
O115 W16 O118 87.4(16) . .
O160 W16 O118 70.4(15) . .
O25 W16 O118 81.8(15) . .
O170 W17 O9 99.9(15) . .
O170 W17 O92 102.1(14) . .
O9 W17 O92 96.7(13) . .
O170 W17 O44 97.6(16) . .
O9 W17 O44 91.1(14) . .
O92 W17 O44 157.2(15) . .
O170 W17 O151 97.1(15) . .
O9 W17 O151 162.7(15) . .
O92 W17 O151 83.2(14) . .
O44 W17 O151 83.0(16) . .
O170 W17 O12 175.0(15) . .
O9 W17 O12 81.9(13) . .
O92 W17 O12 73.0(13) . .
O44 W17 O12 87.0(15) . .
O151 W17 O12 81.5(13) . .
O129 W18 O15 102.9(16) . .
O129 W18 O34 98.2(19) . .
O15 W18 O34 91.4(17) . .
O129 W18 O124 97.4(15) . .
O15 W18 O124 93.9(17) . .
O34 W18 O124 161.9(18) . .
O129 W18 O96 94.3(14) . .
O15 W18 O96 162.6(15) . .
O34 W18 O96 83.4(15) . .
O124 W18 O96 86.4(14) . .
O129 W18 O24 171.7(15) . .
O15 W18 O24 80.7(15) . .
O34 W18 O24 89.0(18) . .
O124 W18 O24 74.8(14) . .
O96 W18 O24 82.5(12) . .
O91 W19 O83 101.4(16) . .
O91 W19 O59 98.8(15) . .
O83 W19 O59 96.0(15) . .
O91 W19 O131 100.6(16) . .
O83 W19 O131 155.5(16) . .
O59 W19 O131 91.2(17) . .
O91 W19 O141 96.3(17) . .
O83 W19 O141 81.7(14) . .
O59 W19 O141 164.8(16) . .
O131 W19 O141 85.2(15) . .
O91 W19 O23 172.8(14) . .
O83 W19 O23 84.2(14) . .
O59 W19 O23 85.1(12) . .
O131 W19 O23 73.1(14) . .
O141 W19 O23 79.8(14) . .
O95 W20 O76 101.8(17) . .
O95 W20 O117 102.7(18) . .
O76 W20 O117 95.5(15) . .
O95 W20 O79 98.7(18) . .
O76 W20 O79 92.1(14) . .
O117 W20 O79 155.3(14) . .
O95 W20 O137 88.8(17) . .
O76 W20 O137 169.1(16) . .
O117 W20 O137 84.4(14) . .
O79 W20 O137 83.8(15) . .
O95 W20 O114 168.6(17) . .
O76 W20 O114 88.4(15) . .
O117 W20 O114 70.9(14) . .
O79 W20 O114 85.9(14) . .
O137 W20 O114 81.2(14) . .
O38 W21 O44 99.1(16) . .
O38 W21 O39 98.6(15) . .
O44 W21 O39 93.4(14) . .
O38 W21 O57 100.1(13) . .
O44 W21 O57 158.4(16) . .
O39 W21 O57 93.4(13) . .
O38 W21 O28 100.4(15) . .
O44 W21 O28 84.3(13) . .
O39 W21 O28 161.1(15) . .
O57 W21 O28 82.7(12) . .
O38 W21 O48 172.4(13) . .
O44 W21 O48 87.8(15) . .
O39 W21 O48 84.1(12) . .
O57 W21 O48 72.6(12) . .
O28 W21 O48 77.1(12) . .
O38 W21 Na1 85.5(12) . .
O44 W21 Na1 125.0(11) . .
O39 W21 Na1 140.5(11) . .
O57 W21 Na1 47.5(9) . .
O28 W21 Na1 41.5(8) . .
O48 W21 Na1 88.0(9) . .
O162 W22 O8 97.5(18) . .
O162 W22 O111 100.3(17) . .
O8 W22 O111 93.5(14) . .
O162 W22 O35 103.3(16) . .
O8 W22 O35 96.9(14) . .
O111 W22 O35 152.7(12) . .
O162 W22 O58 95.6(19) . .
O8 W22 O58 167.0(19) . .
O111 W22 O58 84.7(16) . .
O35 W22 O58 79.5(16) . .
O162 W22 O56 170.6(19) . .
O8 W22 O56 81.8(17) . .
O111 W22 O56 89.1(17) . .
O35 W22 O56 67.6(15) . .
O58 W22 O56 85.2(17) . .
O106 W23 O75 98.7(14) . .
O106 W23 O97 100.1(15) . .
O75 W23 O97 96.6(14) . .
O106 W23 O117 98.2(16) . .
O75 W23 O117 92.0(14) . .
O97 W23 O117 158.3(15) . .
O106 W23 O59 91.7(14) . .
O75 W23 O59 168.3(13) . .
O97 W23 O59 86.6(13) . .
O117 W23 O59 81.3(14) . .
O106 W23 O114 170.6(15) . .
O75 W23 O114 88.5(13) . .
O97 W23 O114 85.0(14) . .
O117 W23 O114 75.3(14) . .
O59 W23 O114 80.6(13) . .
O102 W24 O16 108.4(13) . .
O102 W24 O77 104.7(18) . .
O16 W24 O77 91.1(15) . .
O102 W24 O18 97.8(13) . .
O16 W24 O18 153.7(14) . .
O77 W24 O18 84.8(14) . .
O102 W24 O130 99.4(15) . .
O16 W24 O130 88.5(13) . .
O77 W24 O130 154.7(15) . .
O18 W24 O130 84.5(13) . .
O102 W24 O7 164.4(13) . .
O16 W24 O7 85.3(13) . .
O77 W24 O7 82.1(15) . .
O18 W24 O7 68.4(13) . .
O130 W24 O7 72.7(12) . .
O102 W24 Na1 93.6(12) . .
O16 W24 Na1 44.4(9) . .
O77 W24 Na1 135.5(13) . .
O18 W24 Na1 133.1(9) . .
O130 W24 Na1 48.6(10) . .
O7 W24 Na1 91.0(10) . .
O169 W25 O25 94.5(19) . .
O169 W25 O161 101(2) . .
O25 W25 O161 89.5(19) . .
O169 W25 O158 105(2) . .
O25 W25 O158 96.5(19) . .
O161 W25 O158 152.8(19) . .
O169 W25 O139 103.0(17) . .
O25 W25 O139 162.4(15) . .
O161 W25 O139 88.8(16) . .
O158 W25 O139 77.5(15) . .
O82 W26 O71 101.4(14) . .
O82 W26 O89 101.2(16) . .
O71 W26 O89 97.8(15) . .
O82 W26 O150 105.7(15) . .
O71 W26 O150 91.1(16) . .
O89 W26 O150 149.4(16) . .
O82 W26 O14 94.9(16) . .
O71 W26 O14 163.4(16) . .
O89 W26 O14 82.2(15) . .
O150 W26 O14 81.1(17) . .
O82 W26 O64 171.5(15) . .
O71 W26 O64 85.4(14) . .
O89 W26 O64 72.5(16) . .
O150 W26 O64 79.1(15) . .
O14 W26 O64 78.8(15) . .
O105 W27 O28 109.0(17) . .
O105 W27 O151 102.4(17) . .
O28 W27 O151 90.2(17) . .
O105 W27 O130 99.8(15) . .
O28 W27 O130 86.5(14) . .
O151 W27 O130 157.4(12) . .
O105 W27 O108 98.3(15) . .
O28 W27 O108 152.5(14) . .
O151 W27 O108 86.9(15) . .
O130 W27 O108 85.8(13) . .
O105 W27 O7 162.5(17) . .
O28 W27 O7 84.6(14) . .
O151 W27 O7 88.2(13) . .
O130 W27 O7 69.3(11) . .
O108 W27 O7 68.0(12) . .
O105 W27 Na1 92.3(11) . .
O28 W27 Na1 40.8(11) . .
O151 W27 Na1 130.7(14) . .
O130 W27 Na1 51.9(11) . .
O108 W27 Na1 137.6(10) . .
O7 W27 Na1 91.3(9) . .
O52 W28 O149 92.1(19) . .
O52 W28 O115 99.6(19) . .
O149 W28 O115 105.4(19) . .
O52 W28 O176 91.6(18) . .
O149 W28 O176 93.5(18) . .
O115 W28 O176 157.5(17) . .
O52 W28 O11 169.0(14) . .
O149 W28 O11 98.2(17) . .
O115 W28 O11 81.7(18) . .
O176 W28 O11 83.7(17) . .
O52 W28 O84 88.7(14) . .
O149 W28 O84 167.5(19) . .
O115 W28 O84 86.7(18) . .
O176 W28 O84 74.0(17) . .
O11 W28 O84 80.4(11) . .
O109 W29 O72 106.4(14) . .
O109 W29 O96 97.2(16) . .
O72 W29 O96 90.1(15) . .
O109 W29 O108 104.5(15) . .
O72 W29 O108 85.7(13) . .
O96 W29 O108 158.2(14) . .
O109 W29 O18 100.2(16) . .
O72 W29 O18 153.3(13) . .
O96 W29 O18 86.2(15) . .
O108 W29 O18 88.1(12) . .
O109 W29 O7 167.1(15) . .
O72 W29 O7 85.9(12) . .
O96 W29 O7 86.4(14) . .
O108 W29 O7 72.0(12) . .
O18 W29 O7 67.5(13) . .
O144 W30 O137 98(2) . .
O144 W30 O73 100(2) . .
O137 W30 O73 93.2(18) . .
O144 W30 O152 97.0(19) . .
O137 W30 O152 164.5(18) . .
O73 W30 O152 81.0(16) . .
O144 W30 O131 104(2) . .
O137 W30 O131 94.1(17) . .
O73 W30 O131 153.7(17) . .
O152 W30 O131 85.3(15) . .
O144 W30 O23 174.8(18) . .
O137 W30 O23 86.1(15) . .
O73 W30 O23 82.8(14) . .
O152 W30 O23 78.9(13) . .
O131 W30 O23 72.5(14) . .
O153 W31 O31 98.5(17) . .
O153 W31 O158 98(2) . .
O31 W31 O158 94.5(18) . .
O153 W31 O147 103.1(18) . .
O31 W31 O147 92.8(17) . .
O158 W31 O147 156.1(18) . .
O153 W31 O156 97.7(16) . .
O31 W31 O156 163.7(15) . .
O158 W31 O156 80.9(16) . .
O147 W31 O156 85.6(14) . .
O153 W31 O142 171.4(19) . .
O31 W31 O142 82.7(16) . .
O158 W31 O142 73(2) . .
O147 W31 O142 85.3(18) . .
O156 W31 O142 81.0(15) . .
O127 W32 O74 97(2) . .
O127 W32 O61 88.9(16) . .
O74 W32 O61 103.0(16) . .
O127 W32 O22 154.0(19) . .
O74 W32 O22 108(2) . .
O61 W32 O22 92.3(15) . .
O127 W32 O138 82.1(14) . .
O74 W32 O138 97.7(17) . .
O61 W32 O138 158.3(16) . .
O22 W32 O138 87.5(14) . .
O127 W32 O132 89.7(17) . .
O74 W32 O132 171.6(16) . .
O61 W32 O132 82.2(13) . .
O22 W32 O132 64.8(14) . .
O138 W32 O132 78.1(15) . .
O112 W33 O164 103(2) . .
O112 W33 O32 98.6(14) . .
O164 W33 O32 95.3(16) . .
O112 W33 O146 94(2) . .
O164 W33 O146 156.9(18) . .
O32 W33 O146 97.8(15) . .
O112 W33 O20 88.6(14) . .
O164 W33 O20 81.4(14) . .
O32 W33 O20 172.6(12) . .
O146 W33 O20 83.3(14) . .
O112 W33 O171 173(2) . .
O164 W33 O171 71.0(18) . .
O32 W33 O171 85.3(15) . .
O146 W33 O171 91(2) . .
O20 W33 O171 87.4(15) . .
O125 W34 O5 100.2(16) . .
O125 W34 O50 103.1(17) . .
O5 W34 O50 96.4(15) . .
O125 W34 O83 99.4(18) . .
O5 W34 O83 90.9(15) . .
O50 W34 O83 154.7(12) . .
O125 W34 O167 100.3(16) . .
O5 W34 O167 159.2(15) . .
O50 W34 O167 82.5(15) . .
O83 W34 O167 82.2(15) . .
O125 W34 O26 172.2(17) . .
O5 W34 O26 84.2(14) . .
O50 W34 O26 69.8(12) . .
O83 W34 O26 86.9(14) . .
O167 W34 O26 75.8(14) . .
O173 W35 O86 98.2(17) . .
O173 W35 O177 95.1(16) . .
O86 W35 O177 94.1(16) . .
O173 W35 O122 107.1(18) . .
O86 W35 O122 88.1(17) . .
O177 W35 O122 157.1(18) . .
O173 W35 O143 101.0(14) . .
O86 W35 O143 160.8(15) . .
O177 W35 O143 85.8(14) . .
O122 W35 O143 84.9(13) . .
O173 W35 O81 164.8(15) . .
O86 W35 O81 82.0(15) . .
O177 W35 O81 69.7(15) . .
O122 W35 O81 88.1(18) . .
O143 W35 O81 79.9(13) . .
O159 W36 O122 104(2) . .
O159 W36 O53 102.9(12) . .
O122 W36 O53 90.2(19) . .
O159 W36 O166 100.5(17) . .
O122 W36 O166 154(2) . .
O53 W36 O166 93.3(17) . .
O159 W36 O128 95.2(11) . .
O122 W36 O128 84.3(17) . .
O53 W36 O128 161.9(13) . .
O166 W36 O128 84.3(17) . .
O159 W36 O157 161.5(18) . .
O122 W36 O157 93(2) . .
O53 W36 O157 84.7(16) . .
O166 W36 O157 61.9(19) . .
O128 W36 O157 78.3(15) . .
O136 W37 O58 98(2) . .
O136 W37 O50 95.5(17) . .
O58 W37 O50 90.6(17) . .
O136 W37 O163 101(2) . .
O58 W37 O163 161(2) . .
O50 W37 O163 84.4(18) . .
O136 W37 O127 107.9(19) . .
O58 W37 O127 95.6(16) . .
O50 W37 O127 154.7(13) . .
O163 W37 O127 81.8(17) . .
O136 W37 O26 167.0(19) . .
O58 W37 O26 82.9(17) . .
O50 W37 O26 71.6(13) . .
O163 W37 O26 78.0(18) . .
O127 W37 O26 84.9(15) . .
O126 W38 O20 99.8(17) . .
O126 W38 O147 98(2) . .
O20 W38 O147 93.0(15) . .
O126 W38 O166 105.3(19) . .
O20 W38 O166 92.8(15) . .
O147 W38 O166 155.0(17) . .
O126 W38 O155 93.8(19) . .
O20 W38 O155 166.4(17) . .
O147 W38 O155 84.4(17) . .
O166 W38 O155 84.3(17) . .
O126 W38 O157 167(2) . .
O20 W38 O157 87.2(17) . .
O147 W38 O157 93.3(19) . .
O166 W38 O157 62.8(19) . .
O155 W38 O157 79.6(18) . .
O168 W39 O11 98.9(18) . .
O168 W39 O161 104.5(19) . .
O11 W39 O161 92(2) . .
O168 W39 O177 98.7(18) . .
O11 W39 O177 90.5(18) . .
O161 W39 O177 156.0(18) . .
O168 W39 O145 100.2(18) . .
O11 W39 O145 160.7(16) . .
O161 W39 O145 85.5(16) . .
O177 W39 O145 84.4(15) . .
O168 W39 O81 170.3(17) . .
O11 W39 O81 81.5(14) . .
O161 W39 O81 85.2(16) . .
O177 W39 O81 71.6(15) . .
O145 W39 O81 79.3(16) . .
O148 W40 O154 103.5(17) . .
O148 W40 O172 105.1(18) . .
O154 W40 O172 86.4(17) . .
O148 W40 O152 103.0(18) . .
O154 W40 O152 153.2(14) . .
O172 W40 O152 82.5(17) . .
O148 W40 O165 103.1(17) . .
O154 W40 O165 90.3(16) . .
O172 W40 O165 151.6(17) . .
O152 W40 O165 88.1(16) . .
O148 W40 O107 172.8(17) . .
O154 W40 O107 70.0(17) . .
O172 W40 O107 71.8(16) . .
O152 W40 O107 83.3(17) . .
O165 W40 O107 80.6(15) . .
O163 W41 O178 103(2) . .
O163 W41 O138 89(2) . .
O178 W41 O138 104(2) . .
O163 W41 O154 152(2) . .
O178 W41 O154 103.9(18) . .
O138 W41 O154 91.9(14) . .
O163 W41 O134 84(2) . .
O178 W41 O134 103(2) . .
O138 W41 O134 153.5(19) . .
O154 W41 O134 83.4(17) . .
O163 W41 O107 87(2) . .
O178 W41 O107 169.2(18) . .
O138 W41 O107 81.0(15) . .
O154 W41 O107 66.1(14) . .
O134 W41 O107 73.2(17) . .
O175 W43 O167 101(2) . .
O175 W43 O134 102(2) . .
O167 W43 O134 85.9(19) . .
O175 W43 O172 106(2) . .
O167 W43 O172 153.5(18) . .
O134 W43 O172 90.6(18) . .
O175 W43 O141 99(2) . .
O167 W43 O141 88.8(16) . .
O134 W43 O141 158.6(17) . .
O172 W43 O141 84.9(17) . .
O175 W43 O107 171(2) . .
O167 W43 O107 86.1(16) . .
O134 W43 O107 73.2(19) . .
O172 W43 O107 67.8(16) . .
O141 W43 O107 85.7(16) . .
O174 W44' W50 58(5) . .
O174 W44' O128 116(5) . .
W50 W44' O128 57.8(11) . .
O174 W44' O155 128(5) . .
W50 W44' O155 131.3(13) . .
O128 W44' O155 94.7(13) . .
O174 W44' W45 71(4) . .
W50 W44' W45 108.3(5) . .
O128 W44' W45 131.5(10) . .
O155 W44' W45 58.1(10) . .
O181 W44 O209 110(3) . .
O181 W44 O145 98(2) . .
O209 W44 O145 152(2) . .
O181 W44 O139 106.8(19) . .
O209 W44 O139 79(2) . .
O145 W44 O139 99.4(16) . .
O181 W44 O208 101(2) . .
O209 W44 O208 89(2) . .
O145 W44 O208 80(2) . .
O139 W44 O208 151.6(13) . .
O181 W44 W50' 117.8(19) . .
O209 W44 W50' 14(2) . .
O145 W44 W50' 143.6(11) . .
O139 W44 W50' 65.6(11) . .
O208 W44 W50' 98.4(12) . .
O181 W44 W45' 108.1(18) . .
O209 W44 W45' 103.8(18) . .
O145 W44 W45' 60.3(16) . .
O139 W44 W45' 141.6(9) . .
O208 W44 W45' 20.1(12) . .
W50' W44 W45' 110.2(4) . .
O181 W44 O17 172(2) . .
O209 W44 O17 69.8(19) . .
O145 W44 O17 81.8(15) . .
O139 W44 O17 81.6(12) . .
O208 W44 O17 70.1(13) . .
W50' W44 O17 63.8(9) . .
W45' W44 O17 64.4(9) . .
O208 W45' W50 82(3) . .
O208 W45' O143 141(3) . .
W50 W45' O143 60.5(10) . .
O208 W45' O145 121(3) . .
W50 W45' O145 138.2(11) . .
O143 W45' O145 95.0(16) . .
O208 W45' W44 71(3) . .
W50 W45' W44 120.1(5) . .
O143 W45' W44 134.9(11) . .
O145 W45' W44 52.8(11) . .
O208 W45' O17 91(3) . .
W50 W45' O17 66.5(8) . .
O143 W45' O17 82.2(11) . .
O145 W45' O17 77.5(12) . .
W44 W45' O17 62.4(7) . .
O179 W45 W50' 108.0(17) . .
O179 W45 O156 107(2) . .
W50' W45 O156 66.1(11) . .
O179 W45 O209 105(2) . .
W50' W45 O209 15.7(17) . .
O156 W45 O209 82(2) . .
O179 W45 O174 102(2) . .
W50' W45 O174 104.0(17) . .
O156 W45 O174 151(2) . .
O209 W45 O174 90(2) . .
O179 W45 O155 104(2) . .
W50' W45 O155 145.1(14) . .
O156 W45 O155 92.5(16) . .
O209 W45 O155 150.0(19) . .
O174 W45 O155 81(2) . .
O179 W45 W44' 103.8(17) . .
W50' W45 W44' 122.4(5) . .
O156 W45 W44' 143.0(9) . .
O209 W45 W44' 109.5(17) . .
O174 W45 W44' 21.5(16) . .
O155 W45 W44' 59.8(13) . .
O179 W45 O17 166.1(19) . .
W50' W45 O17 66.9(7) . .
O156 W45 O17 83.4(14) . .
O209 W45 O17 66.0(17) . .
O174 W45 O17 67.9(19) . .
O155 W45 O17 84.1(13) . .
W44' W45 O17 70.7(8) . .
O209 W50' W45 106(6) . .
O209 W50' O156 166(6) . .
W45 W50' O156 60.1(11) . .
O209 W50' W44 51(6) . .
W45 W50' W44 127.6(6) . .
O156 W50' W44 133.4(13) . .
O209 W50' O139 103(7) . .
W45 W50' O139 135.8(9) . .
O156 W50' O139 86.8(14) . .
W44 W50' O139 55.8(8) . .
O209 W50' O17 89(6) . .
W45 W50' O17 69.9(9) . .
O156 W50' O17 82.6(12) . .
W44 W50' O17 64.6(8) . .
O139 W50' O17 78.0(12) . .
O182 W50 O174 96(3) . .
O182 W50 W45' 107.7(18) . .
O174 W50 W45' 111.3(19) . .
O182 W50 O208 98(2) . .
O174 W50 O208 92(2) . .
W45' W50 O208 23.3(13) . .
O182 W50 O143 108(2) . .
O174 W50 O143 157(2) . .
W45' W50 O143 62.8(9) . .
O208 W50 O143 85.9(17) . .
O182 W50 O128 102.5(19) . .
O174 W50 O128 84(2) . .
W45' W50 O128 144.4(11) . .
O208 W50 O128 158.9(14) . .
O143 W50 O128 90.5(14) . .
O182 W50 W44' 99.7(19) . .
O174 W50 W44' 22.4(18) . .
W45' W50 W44' 129.2(5) . .
O208 W50 W44' 112.5(14) . .
O143 W50 W44' 144.3(9) . .
O128 W50 W44' 61.1(11) . .
O182 W50 O17 165.0(19) . .
O174 W50 O17 73(2) . .
W45' W50 O17 69.3(8) . .
O208 W50 O17 73.0(13) . .
O143 W50 O17 84.3(13) . .
O128 W50 O17 85.9(10) . .
W44' W50 O17 73.3(9) . .
O42 Mn1 O21 99.8(12) . .
O42 Mn1 O90 104.4(11) . .
O21 Mn1 O90 81.9(15) . .
O42 Mn1 O55 84.8(11) . .
O21 Mn1 O55 94.4(14) . .
O90 Mn1 O55 170.5(12) . .
O42 Mn1 O70 90.5(12) . .
O21 Mn1 O70 169.1(12) . .
O90 Mn1 O70 92.3(15) . .
O55 Mn1 O70 89.8(14) . .
O42 Mn1 O2 171.3(12) . .
O21 Mn1 O2 86.0(11) . .
O90 Mn1 O2 82.6(11) . .
O55 Mn1 O2 88.4(12) . .
O70 Mn1 O2 84.1(11) . .
O19 Mn2 O67 106.9(13) . .
O19 Mn2 O75 85.5(12) . .
O67 Mn2 O75 93.7(13) . .
O19 Mn2 O36 100.2(14) . .
O67 Mn2 O36 84.1(14) . .
O75 Mn2 O36 174.2(13) . .
O19 Mn2 O51 86.9(13) . .
O67 Mn2 O51 166.1(13) . .
O75 Mn2 O51 88.4(12) . .
O36 Mn2 O51 92.5(13) . .
O19 Mn2 O1 168.8(12) . .
O67 Mn2 O1 82.7(11) . .
O75 Mn2 O1 88.3(11) . .
O36 Mn2 O1 86.1(13) . .
O51 Mn2 O1 83.7(12) . .
O27 Mn3 O42 85.9(12) . .
O27 Mn3 O8 85.7(12) . .
O42 Mn3 O8 167.4(11) . .
O27 Mn3 O80 89.1(13) . .
O42 Mn3 O80 94.0(12) . .
O8 Mn3 O80 95.2(15) . .
O27 Mn3 O1 88.5(13) . .
O42 Mn3 O1 81.0(11) . .
O8 Mn3 O1 89.4(13) . .
O80 Mn3 O1 174.6(11) . .
O27 Mn3 O36 173.0(15) . .
O42 Mn3 O36 89.5(12) . .
O8 Mn3 O36 98.0(13) . .
O80 Mn3 O36 96.5(14) . .
O1 Mn3 O36 85.6(13) . .
O71 Mn4 O43 170.1(12) . .
O71 Mn4 O13 84.9(18) . .
O43 Mn4 O13 88.1(17) . .
O71 Mn4 O21 98.8(15) . .
O43 Mn4 O21 87.1(14) . .
O13 Mn4 O21 170.0(16) . .
O71 Mn4 O68 95.3(17) . .
O43 Mn4 O68 92.0(16) . .
O13 Mn4 O68 93.9(17) . .
O21 Mn4 O68 95.0(16) . .
O71 Mn4 O2 89.7(11) . .
O43 Mn4 O2 82.8(11) . .
O13 Mn4 O2 84.5(13) . .
O21 Mn4 O2 86.2(12) . .
O68 Mn4 O2 174.6(16) . .
O43 Mn5 O33 89.2(12) . .
O43 Mn5 O88 100.3(14) . .
O33 Mn5 O88 170.4(14) . .
O43 Mn5 O101 89.7(13) . .
O33 Mn5 O101 85.6(15) . .
O88 Mn5 O101 92.9(18) . .
O43 Mn5 O63 96.1(13) . .
O33 Mn5 O63 94.3(15) . .
O88 Mn5 O63 86.2(17) . .
O101 Mn5 O63 174.2(12) . .
O43 Mn5 O3 171.4(12) . .
O33 Mn5 O3 83.5(11) . .
O88 Mn5 O3 86.9(13) . .
O101 Mn5 O3 85.3(12) . .
O63 Mn5 O3 88.9(11) . .
O43 Mn5 Mn8 142.2(10) . .
O33 Mn5 Mn8 128.2(8) . .
O88 Mn5 Mn8 42.2(11) . .
O101 Mn5 Mn8 88.0(10) . .
O63 Mn5 Mn8 87.5(8) . .
O3 Mn5 Mn8 44.7(8) . .
O40 Mn6 O90 96.2(13) . .
O40 Mn6 O65 85.1(14) . .
O90 Mn6 O65 174.9(17) . .
O40 Mn6 O43 167.0(13) . .
O90 Mn6 O43 88.0(13) . .
O65 Mn6 O43 89.6(15) . .
O40 Mn6 O2 86.0(12) . .
O90 Mn6 O2 86.5(12) . .
O65 Mn6 O2 88.7(13) . .
O43 Mn6 O2 82.1(12) . .
O40 Mn6 O133 97.3(14) . .
O90 Mn6 O133 97.7(16) . .
O65 Mn6 O133 86.9(16) . .
O43 Mn6 O133 94.2(14) . .
O2 Mn6 O133 174.3(12) . .
O19 Mn7 O6 86.4(12) . .
O19 Mn7 O140 92.8(14) . .
O6 Mn7 O140 89.6(14) . .
O19 Mn7 O52 170.9(16) . .
O6 Mn7 O52 88.7(14) . .
O140 Mn7 O52 94.9(13) . .
O19 Mn7 O63 90.4(12) . .
O6 Mn7 O63 174.0(14) . .
O140 Mn7 O63 95.7(13) . .
O52 Mn7 O63 93.6(15) . .
O19 Mn7 O3 83.4(13) . .
O6 Mn7 O3 88.5(13) . .
O140 Mn7 O3 175.8(13) . .
O52 Mn7 O3 88.8(12) . .
O63 Mn7 O3 86.0(11) . .
O88 Mn8 O10 173.8(13) . .
O88 Mn8 O19 91.6(17) . .
O10 Mn8 O19 88.0(11) . .
O88 Mn8 O32 92.7(16) . .
O10 Mn8 O32 87.0(12) . .
O19 Mn8 O32 171.8(10) . .
O88 Mn8 O3 86.4(13) . .
O10 Mn8 O3 87.5(10) . .
O19 Mn8 O3 84.0(11) . .
O32 Mn8 O3 89.3(11) . .
O88 Mn8 O69 95.1(15) . .
O10 Mn8 O69 91.0(13) . .
O19 Mn8 O69 95.6(14) . .
O32 Mn8 O69 91.0(14) . .
O3 Mn8 O69 178.5(13) . .
O88 Mn8 Mn5 42.0(10) . .
O10 Mn8 Mn5 131.8(8) . .
O19 Mn8 Mn5 88.0(9) . .
O32 Mn8 Mn5 90.5(9) . .
O3 Mn8 Mn5 44.3(8) . .
O69 Mn8 Mn5 137.2(11) . .
O67 Mn9 O76 97.8(14) . .
O67 Mn9 O42 88.4(12) . .
O76 Mn9 O42 168.1(12) . .
O67 Mn9 O47 172.3(15) . .
O76 Mn9 O47 85.2(14) . .
O42 Mn9 O47 87.4(12) . .
O67 Mn9 O85 97.3(15) . .
O76 Mn9 O85 93.1(16) . .
O42 Mn9 O85 96.1(16) . .
O47 Mn9 O85 89.6(15) . .
O67 Mn9 O1 83.5(13) . .
O76 Mn9 O1 90.1(12) . .
O42 Mn9 O1 80.6(11) . .
O47 Mn9 O1 89.4(13) . .
O85 Mn9 O1 176.6(16) . .
O28 Na1 O195 94.0(18) . .
O28 Na1 O159 129.0(14) . 2_667
O195 Na1 O159 90.9(16) . 2_667
O28 Na1 O16 72.5(13) . .
O195 Na1 O16 153.6(17) . .
O159 Na1 O16 115.3(15) 2_667 .
O28 Na1 O57 63.8(11) . .
O195 Na1 O57 93.4(17) . .
O159 Na1 O57 166.2(14) 2_667 .
O16 Na1 O57 60.4(10) . .
O28 Na1 O130 59.6(13) . .
O195 Na1 O130 132.6(16) . .
O159 Na1 O130 80.5(10) 2_667 .
O16 Na1 O130 59.9(11) . .
O57 Na1 O130 105.8(13) . .
O28 Na1 W27 29.7(9) . .
O195 Na1 W27 105.7(14) . .
O159 Na1 W27 100.8(9) 2_667 .
O16 Na1 W27 73.8(10) . .
O57 Na1 W27 90.7(10) . .
O130 Na1 W27 33.6(7) . .
O28 Na1 W21 35.4(9) . .
O195 Na1 W21 81.5(14) . .
O159 Na1 W21 161.0(11) 2_667 .
O16 Na1 W21 74.4(8) . .
O57 Na1 W21 32.8(7) . .
O130 Na1 W21 91.7(9) . .
W27 Na1 W21 65.1(5) . .
O28 Na1 W24 71.9(13) . .
O195 Na1 W24 163.8(15) . .
O159 Na1 W24 92.0(11) 2_667 .
O16 Na1 W24 29.7(7) . .
O57 Na1 W24 87.5(10) . .
O130 Na1 W24 32.8(7) . .
W27 Na1 W24 58.1(5) . .
W21 Na1 W24 90.7(6) . .
O28 Na1 W5 73.7(10) . .
O195 Na1 W5 122.3(15) . .
O159 Na1 W5 140.6(12) 2_667 .
O16 Na1 W5 32.9(6) . .
O57 Na1 W5 30.2(8) . .
O130 Na1 W5 89.5(9) . .
W27 Na1 W5 90.7(6) . .
W21 Na1 W5 55.8(3) . .
W24 Na1 W5 62.4(5) . .
O180 Na2 O40 104(2) . .
O180 Na2 O203 92(2) . 2_666
O40 Na2 O203 156(3) . 2_666
O219 Na3 O37 89(2) . .
O219 Na3 O136 86(2) . 1_655
O37 Na3 O136 171(3) . 1_655
O217 Na4 O206 89(3) . .
O217 Na4 O106 169(4) . .
O206 Na4 O106 85(2) . .
O217 Na4 O188 87(3) . .
O206 Na4 O188 96(3) . .
O106 Na4 O188 85(2) . .
O217 Na4 O212 93(3) . .
O206 Na4 O212 162(4) . .
O106 Na4 O212 90(3) . .
O188 Na4 O212 66(2) . .
O98 Na5 O186 82(2) . .
O98 Na5 O194 144(3) . 1_455
O186 Na5 O194 128(3) . 1_455
O196 Na6 O224 89(3) . .
O196 Na6 O93 81(2) . .
O224 Na6 O93 78(2) . .
O103 Na7 O187 107(3) . .
O23 P1 O107 105(2) . .
O23 P1 O132 113(2) . .
O107 P1 O132 106(3) . .
O23 P1 O26 111(2) . .
O107 P1 O26 107(2) . .
O132 P1 O26 114(2) . .
O56 P2 O1 104(2) . .
O56 P2 O114 99(3) . .
O1 P2 O114 111(2) . .
O56 P2 O66 124(3) . .
O1 P2 O66 108.0(17) . .
O114 P2 O66 110.2(19) . .
O48 P3 O12 108(2) . .
O48 P3 O24 113.7(19) . .
O12 P3 O24 111(2) . .
O48 P3 O7 110.6(17) . .
O12 P3 O7 111(2) . .
O24 P3 O7 103(2) . .
O41 P4 O64 110(2) . .
O41 P4 O2 107.5(19) . .
O64 P4 O2 113(2) . .
O41 P4 O62 111.4(17) . .
O64 P4 O62 108(2) . .
O2 P4 O62 106.7(17) . .
O142 P5 O17 108(2) . .
O142 P5 O81 111(3) . .
O17 P5 O81 108(2) . .
O142 P5 O157 107(3) . .
O17 P5 O157 105(2) . .
O81 P5 O157 117(2) . .
O171 P6 O3 105(3) . .
O171 P6 O118 110(3) . .
O3 P6 O118 117(2) . .
O171 P6 O84 106(3) . .
O3 P6 O84 113(2) . .
O118 P6 O84 105(2) . .
O90 P8 O88 100(3) . .
O90 P8 O67 99.5(19) . .
O88 P8 O67 103(2) . .
O90 P8 O180 114(2) . .
O88 P8 O180 114(3) . .
O67 P8 O180 122(2) . .
O36 P9 O63 94(3) . .
O36 P9 O21 92(2) . .
O63 P9 O21 93(2) . .
P2 O1 Mn9 122.8(16) . .
P2 O1 Mn3 122.4(19) . .
Mn9 O1 Mn3 95.0(12) . .
P2 O1 Mn2 123.7(16) . .
Mn9 O1 Mn2 91.7(13) . .
Mn3 O1 Mn2 92.9(12) . .
P4 O2 Mn6 127.3(17) . .
P4 O2 Mn1 123.4(19) . .
Mn6 O2 Mn1 92.5(10) . .
P4 O2 Mn4 120.9(17) . .
Mn6 O2 Mn4 92.7(12) . .
Mn1 O2 Mn4 90.4(10) . .
P6 O3 Mn5 129.4(17) . .
P6 O3 Mn8 124.8(19) . .
Mn5 O3 Mn8 90.9(11) . .
P6 O3 Mn7 119.8(16) . .
Mn5 O3 Mn7 90.2(11) . .
Mn8 O3 Mn7 90.8(11) . .
W34 O5 W11 167(2) . .
W16 O6 Mn7 141.5(16) . .
P3 O7 W24 123.6(18) . .
P3 O7 W29 124.2(19) . .
W24 O7 W29 98.2(14) . .
P3 O7 W27 115.7(19) . .
W24 O7 W27 94.3(12) . .
W29 O7 W27 93.4(12) . .
W22 O8 Mn3 146.0(15) . .
W17 O9 W9 164.3(19) . .
W12 O10 Mn8 144.2(16) . .
W39 O11 W28 169(3) . .
P3 O12 W17 129(2) . .
P3 O12 W6 126(2) . .
W17 O12 W6 90.6(13) . .
W4 O13 Mn4 148(3) . .
W13 O14 W26 167(3) . .
W18 O15 W1 168(3) . .
W24 O16 W5 150.2(16) . .
W24 O16 Na1 105.8(13) . .
W5 O16 Na1 102.6(12) . .
P5 O17 W50' 131(2) . .
P5 O17 W50 122.0(16) . .
W50' O17 W50 106.7(15) . .
P5 O17 W44 127(2) . .
W50' O17 W44 51.5(6) . .
W50 O17 W44 92.4(12) . .
P5 O17 W45 123.3(19) . .
W50' O17 W45 43.2(7) . .
W50 O17 W45 91.5(14) . .
W44 O17 W45 91.4(11) . .
P5 O17 W45' 127(2) . .
W50' O17 W45' 92.4(12) . .
W50 O17 W45' 44.2(7) . .
W44 O17 W45' 53.3(7) . .
W45 O17 W45' 109.5(15) . .
W24 O18 W29 125.9(19) . .
Mn7 O19 Mn2 115.4(18) . .
Mn7 O19 Mn8 101.7(14) . .
Mn2 O19 Mn8 114.1(12) . .
W38 O20 W33 166.4(16) . .
P9 O21 Mn4 120(2) . .
P9 O21 Mn1 143(2) . .
Mn4 O21 Mn1 96.6(13) . .
W14 O22 W32 133(2) . .
P1 O23 W30 128.7(17) . .
P1 O23 W19 132.8(19) . .
W30 O23 W19 87.8(15) . .
P3 O24 W18 129(2) . .
P3 O24 W13 127.9(19) . .
W18 O24 W13 92.0(17) . .
W25 O25 W16 172(2) . .
P1 O26 W37 131(2) . .
P1 O26 W34 130(2) . .
W37 O26 W34 92.8(15) . .
W10 O27 Mn3 140.8(16) . .
W27 O28 W21 147.2(16) . .
W27 O28 Na1 109.5(18) . .
W21 O28 Na1 103.1(13) . .
W14 O29 W8 165(2) . .
W6 O30 W3 161(2) . .
W31 O31 W12 169(2) . .
W33 O32 Mn8 135.9(14) . .
W15 O33 Mn5 147(3) . .
W6 O34 W18 150(3) . .
W22 O35 W11 124.6(14) . .
P9 O36 Mn2 143(3) . .
P9 O36 Mn3 122(3) . .
Mn2 O36 Mn3 95.0(14) . .
W8 O37 Na3 134(2) . .
W21 O39 W2 163.9(18) . .
W9 O40 Mn6 147.2(18) . .
W9 O40 Na2 109.8(18) . .
Mn6 O40 Na2 102.5(17) . .
P4 O41 W3 127.4(19) . .
P4 O41 W9 127.2(19) . .
W3 O41 W9 91.3(11) . .
Mn3 O42 Mn1 116.3(12) . .
Mn3 O42 Mn9 103.4(12) . .
Mn1 O42 Mn9 114.3(13) . .
Mn4 O43 Mn5 120.2(15) . .
Mn4 O43 Mn6 102.4(13) . .
Mn5 O43 Mn6 116.1(15) . .
W21 O44 W17 153(2) . .
W5 O45 W4 163(2) . .
W2 O46 W4 123.0(16) . .
W8 O47 Mn9 141(2) . .
P3 O48 W21 130.8(18) . .
P3 O48 W5 126.7(19) . .
W21 O48 W5 91.3(12) . .
W34 O50 W37 123.6(14) . .
W11 O51 Mn2 144.4(16) . .
W28 O52 Mn7 136(2) . .
W36 O53 W7 169(2) . .
W1 O55 Mn1 139.6(17) . .
P2 O56 W11 144(4) . .
P2 O56 W22 118(3) . .
W11 O56 W22 93.3(13) . .
W5 O57 W21 121.9(15) . .
W5 O57 Na1 105.6(15) . .
W21 O57 Na1 99.6(13) . .
W37 O58 W22 159(3) . .
W19 O59 W23 160(2) . .
W3 O60 W1 145.5(19) . .
W32 O61 W10 168(2) . .
P4 O62 W4 129.6(16) . .
P4 O62 W2 124.7(18) . .
W4 O62 W2 94.4(11) . .
P9 O63 Mn7 122.4(19) . .
P9 O63 Mn5 143(2) . .
Mn7 O63 Mn5 94.6(13) . .
P4 O64 W26 127(2) . .
P4 O64 W1 126(2) . .
W26 O64 W1 92.0(15) . .
W2 O65 Mn6 142.9(19) . .
P2 O66 W8 130(2) . .
P2 O66 W10 122(2) . .
W8 O66 W10 96.8(14) . .
P8 O67 Mn2 134.4(18) . .
P8 O67 Mn9 124.2(19) . .
Mn2 O67 Mn9 101.4(15) . .
W3 O70 Mn1 139(2) . .
W26 O71 Mn4 145.7(17) . .
W29 O72 W6 152.3(15) . .
W30 O73 W14 161(2) . .
W23 O75 Mn2 140.3(18) . .
W20 O76 Mn9 145.1(19) . .
W24 O77 W13 147(2) . .
W8 O79 W20 145.5(19) . .
P5 O81 W39 130(2) . .
P5 O81 W35 122(2) . .
W39 O81 W35 93.3(15) . .
W19 O83 W34 157.6(19) . .
P6 O84 W28 126(2) . .
P6 O84 W15 122(2) . .
W28 O84 W15 92.8(17) . .
W35 O86 W15 175(2) . .
W15 O87 W7 145(3) . .
P8 O88 Mn5 139(3) . .
P8 O88 Mn8 125(3) . .
Mn5 O88 Mn8 95.7(12) . .
W26 O89 W1 124(2) . .
P8 O90 Mn6 127(2) . .
P8 O90 Mn1 134.8(17) . .
Mn6 O90 Mn1 98.2(15) . .
W17 O92 W6 122.4(15) . .
W4 O93 Na6 118.9(17) . .
W29 O96 W18 144(2) . .
W23 O97 W11 146.0(17) . .
W16 O98 Na5 135(2) . .
W9 O99 W3 124.5(14) . .
W7 O101 Mn5 141(2) . .
W6 O103 Na7 128(2) . .
W8 O104 W10 123.7(18) . .
W23 O106 Na4 135(3) . .
P1 O107 W40 128(2) . .
P1 O107 W41 121(2) . .
W40 O107 W41 92.8(19) . .
P1 O107 W43 121(3) . .
W40 O107 W43 94.0(12) . .
W41 O107 W43 90.4(13) . .
W29 O108 W27 126.6(15) . .
W22 O111 W10 145(2) . .
P2 O114 W23 128.3(17) . .
P2 O114 W20 119(2) . .
W23 O114 W20 92.3(15) . .
W28 O115 W16 144(2) . .
W23 O117 W20 120.5(19) . .
P6 O118 W12 124(2) . .
P6 O118 W16 124(3) . .
W12 O118 W16 92.2(15) . .
W2 O121 W9 143.0(19) . .
W36 O122 W35 157(2) . .
W5 O123 W13 152.3(19) . .
W13 O124 W18 116.1(17) . .
W32 O127 W37 155(2) . .
W36 O128 W50 147(2) . .
W36 O128 W44' 137.4(19) . .
W50 O128 W44' 61.1(8) . .
W27 O130 W24 123.4(12) . .
W27 O130 Na1 94.5(12) . .
W24 O130 Na1 98.5(14) . .
W19 O131 W30 125(2) . .
P1 O132 W14 129(2) . .
P1 O132 W32 127(3) . .
W14 O132 W32 93.4(13) . .
W43 O134 W41 123(2) . .
W37 O136 Na3 167(3) . 1_455
W30 O137 W20 165(3) . .
W41 O138 W32 156(2) . .
W25 O139 W44 139.7(19) . .
W25 O139 W50' 144.2(14) . .
W44 O139 W50' 58.6(10) . .
W19 O141 W43 148.8(18) . .
P5 O142 W31 134(4) . .
W50 O143 W45' 56.6(9) . .
W50 O143 W35 145.6(15) . .
W45' O143 W35 142.1(18) . .
W44 O145 W45' 67.0(18) . .
W44 O145 W39 140.1(17) . .
W45' O145 W39 138(2) . .
W33 O146 W12 139(2) . .
W38 O147 W31 153(2) . .
W4 O150 W26 150(2) . .
W27 O151 W17 150(2) . .
W30 O152 W40 149(2) . .
W40 O154 W41 130.8(17) . .
W38 O155 W45 144(3) . .
W38 O155 W44' 138.0(18) . .
W45 O155 W44' 62.1(14) . .
W45 O156 W50' 53.9(10) . .
W45 O156 W31 144.1(14) . .
W50' O156 W31 144(2) . .
P5 O157 W38 128(3) . .
P5 O157 W36 124(3) . .
W38 O157 W36 102(2) . .
W31 O158 W25 129(3) . .
W36 O159 Na1 132.6(17) . 2_667
W16 O160 W12 126(2) . .
W25 O161 W39 158(3) . .
W41 O163 W37 147(3) . .
W33 O164 W7 128(2) . .
W14 O165 W40 150(2) . .
W36 O166 W38 132(2) . .
W43 O167 W34 149(2) . .
P6 O171 W7 134(4) . .
P6 O171 W33 126(3) . .
W7 O171 W33 88.2(19) . .
W40 O172 W43 126(2) . .
W44' O174 W50 100(5) . .
W44' O174 W45 88(5) . .
W50 O174 W45 127(3) . .
W28 O176 W15 121.0(19) . .
W35 O177 W39 125(2) . .
P8 O180 Na2 116(3) . .
W45' O208 W50 75(3) . .
W45' O208 W44 89(3) . .
W50 O208 W44 124.4(18) . .
W50' O209 W44 115(7) . .
W50' O209 W45 58(6) . .
W44 O209 W45 132(3) . .

loop_
_geom_bond_atom_site_label_1
_geom_bond_atom_site_label_2
_geom_bond_distance
_geom_bond_site_symmetry_2
W1 O54 1.51(4) .
W1 O55 1.76(5) .
W1 O89 1.94(4) .
W1 O60 1.98(4) .
W1 O15 2.10(3) .
W1 O64 2.35(4) .
W2 O65 1.75(3) .
W2 O100 1.80(4) .
W2 O121 1.88(3) .
W2 O46 1.90(3) .
W2 O39 2.01(3) .
W2 O62 2.38(4) .
W3 O113 1.54(4) .
W3 O70 1.71(3) .
W3 O60 1.81(4) .
W3 O99 2.01(3) .
W3 O30 2.04(3) .
W3 O41 2.33(3) .
W4 O93 1.77(3) .
W4 O13 1.78(4) .
W4 O150 1.85(3) .
W4 O46 1.96(3) .
W4 O45 2.10(3) .
W4 O62 2.25(3) .
W5 O78 1.74(4) .
W5 O45 1.78(4) .
W5 O123 1.79(4) .
W5 O57 1.90(3) .
W5 O16 2.03(3) .
W5 O48 2.36(3) .
W5 Na1 3.65(2) .
W6 O103 1.73(3) .
W6 O34 1.84(3) .
W6 O30 1.86(3) .
W6 O92 1.93(3) .
W6 O72 2.00(3) .
W6 O12 2.39(4) .
W7 O116 1.71(3) .
W7 O101 1.73(4) .
W7 O87 1.99(5) .
W7 O164 2.01(4) .
W7 O53 2.15(4) .
W7 O171 2.35(6) .
W8 O37 1.68(3) .
W8 O47 1.71(4) .
W8 O79 1.80(4) .
W8 O104 1.92(4) .
W8 O29 2.02(5) .
W8 O66 2.23(3) .
W9 O49 1.63(4) .
W9 O40 1.76(3) .
W9 O99 1.82(3) .
W9 O121 1.91(3) .
W9 O9 2.00(3) .
W9 O41 2.42(4) .
W10 O4 1.74(3) .
W10 O27 1.85(3) .
W10 O104 1.93(3) .
W10 O111 1.94(3) .
W10 O61 2.07(3) .
W10 O66 2.31(4) .
W11 O51 1.67(4) .
W11 O135 1.70(3) .
W11 O97 1.93(3) .
W11 O35 1.97(3) .
W11 O5 2.01(3) .
W11 O56 2.14(6) .
W12 O94 1.57(4) .
W12 O10 1.69(3) .
W12 O160 1.93(4) .
W12 O146 1.97(4) .
W12 O31 2.12(3) .
W12 O118 2.37(4) .
W13 O110 1.59(3) .
W13 O14 1.80(4) .
W13 O124 1.94(3) .
W13 O77 2.00(4) .
W13 O123 2.01(4) .
W13 O24 2.33(4) .
W14 O119 1.71(3) .
W14 O22 1.76(4) .
W14 O29 1.81(4) .
W14 O165 1.90(4) .
W14 O73 1.91(4) .
W14 O132 2.28(3) .
W15 O120 1.67(4) .
W15 O33 1.74(4) .
W15 O87 1.76(5) .
W15 O86 1.99(4) .
W15 O176 2.06(4) .
W15 O84 2.36(5) .
W16 O98 1.70(3) .
W16 O6 1.81(4) .
W16 O115 1.86(4) .
W16 O160 1.93(4) .
W16 O25 2.10(4) .
W16 O118 2.39(4) .
W17 O170 1.69(4) .
W17 O9 1.85(3) .
W17 O92 1.92(3) .
W17 O44 1.93(3) .
W17 O151 2.00(4) .
W17 O12 2.36(4) .
W18 O129 1.66(3) .
W18 O15 1.78(3) .
W18 O34 1.95(4) .
W18 O124 2.01(4) .
W18 O96 2.07(4) .
W18 O24 2.33(4) .
W19 O91 1.64(4) .
W19 O83 1.81(5) .
W19 O59 1.83(3) .
W19 O131 1.87(4) .
W19 O141 1.90(4) .
W19 O23 2.45(4) .
W20 O95 1.59(3) .
W20 O76 1.68(4) .
W20 O117 1.98(3) .
W20 O79 2.01(5) .
W20 O137 2.07(4) .
W20 O114 2.44(4) .
W21 O38 1.78(3) .
W21 O44 1.83(3) .
W21 O39 1.85(3) .
W21 O57 1.94(3) .
W21 O28 2.10(4) .
W21 O48 2.34(4) .
W21 Na1 3.53(2) .
W22 O162 1.58(4) .
W22 O8 1.74(3) .
W22 O111 1.85(3) .
W22 O35 1.86(3) .
W22 O58 1.98(4) .
W22 O56 2.51(6) .
W23 O106 1.74(4) .
W23 O75 1.76(3) .
W23 O97 1.85(3) .
W23 O117 1.94(3) .
W23 O59 2.04(4) .
W23 O114 2.27(4) .
W24 O102 1.62(4) .
W24 O16 1.85(3) .
W24 O77 1.88(3) .
W24 O18 1.91(3) .
W24 O130 1.97(3) .
W24 O7 2.24(4) .
W24 Na1 3.60(3) .
W25 O169 1.57(4) .
W25 O25 1.76(4) .
W25 O161 1.81(4) .
W25 O158 1.91(5) .
W25 O139 1.92(3) .
W26 O82 1.73(3) .
W26 O71 1.81(3) .
W26 O89 1.86(3) .
W26 O150 1.89(3) .
W26 O14 2.06(4) .
W26 O64 2.31(4) .
W27 O105 1.67(3) .
W27 O28 1.82(3) .
W27 O151 1.84(4) .
W27 O130 1.92(3) .
W27 O108 1.93(3) .
W27 O7 2.43(4) .
W27 Na1 3.46(3) .
W28 O52 1.76(4) .
W28 O149 1.80(5) .
W28 O115 1.85(4) .
W28 O176 1.86(3) .
W28 O11 2.08(3) .
W28 O84 2.35(4) .
W29 O109 1.79(3) .
W29 O72 1.80(3) .
W29 O96 1.83(3) .
W29 O108 1.90(3) .
W29 O18 1.92(3) .
W29 O7 2.28(3) .
W30 O144 1.64(4) .
W30 O137 1.74(4) .
W30 O73 1.82(4) .
W30 O152 1.93(4) .
W30 O131 1.95(3) .
W30 O23 2.43(4) .
W31 O153 1.54(4) .
W31 O31 1.76(3) .
W31 O158 1.87(5) .
W31 O147 1.90(4) .
W31 O156 1.98(3) .
W31 O142 2.30(5) .
W32 O127 1.57(7) .
W32 O74 1.69(4) .
W32 O61 1.78(3) .
W32 O22 1.91(4) .
W32 O138 1.92(4) .
W32 O132 2.33(5) .
W33 O112 1.65(4) .
W33 O164 1.76(4) .
W33 O32 1.79(3) .
W33 O146 1.83(3) .
W33 O20 2.16(3) .
W33 O171 2.52(6) .
W34 O125 1.71(4) .
W34 O5 1.82(3) .
W34 O50 1.91(3) .
W34 O83 1.94(5) .
W34 O167 2.01(4) .
W34 O26 2.39(4) .
W35 O173 1.64(3) .
W35 O86 1.88(4) .
W35 O177 1.92(4) .
W35 O122 1.96(5) .
W35 O143 2.02(3) .
W35 O81 2.40(4) .
W36 O159 1.67(3) .
W36 O122 1.73(5) .
W36 O53 1.74(3) .
W36 O166 1.83(4) .
W36 O128 1.95(3) .
W36 O157 2.21(5) .
W37 O136 1.58(5) .
W37 O58 1.91(4) .
W37 O50 1.94(3) .
W37 O163 2.10(5) .
W37 O127 2.22(7) .
W37 O26 2.29(4) .
W38 O126 1.62(4) .
W38 O20 1.75(3) .
W38 O147 1.81(4) .
W38 O166 1.87(4) .
W38 O155 1.88(5) .
W38 O157 2.14(6) .
W39 O168 1.73(4) .
W39 O11 1.80(4) .
W39 O161 1.85(4) .
W39 O177 1.93(4) .
W39 O145 2.09(5) .
W39 O81 2.31(4) .
W40 O148 1.75(4) .
W40 O154 1.84(3) .
W40 O172 1.91(4) .
W40 O152 1.93(4) .
W40 O165 1.94(4) .
W40 O107 2.27(4) .
W41 O163 1.78(5) .
W41 O178 1.87(5) .
W41 O138 1.88(4) .
W41 O154 1.89(3) .
W41 O134 1.96(5) .
W41 O107 2.41(5) .
W43 O175 1.76(5) .
W43 O167 1.83(4) .
W43 O134 1.94(5) .
W43 O172 1.95(4) .
W43 O141 1.96(4) .
W43 O107 2.42(4) .
W44' O174 0.79(5) .
W44' W50 2.035(11) .
W44' O128 2.04(3) .
W44' O155 2.10(5) .
W44' W45 2.144(10) .
W44 O181 1.71(5) .
W44 O209 1.74(6) .
W44 O145 1.84(4) .
W44 O139 1.97(3) .
W44 O208 2.00(3) .
W44 W50' 2.036(12) .
W44 W45' 2.126(10) .
W44 O17 2.35(3) .
W45' O208 0.73(4) .
W45' W50 1.782(10) .
W45' O143 1.90(3) .
W45' O145 2.01(6) .
W45' O17 2.39(4) .
W45 O179 1.71(6) .
W45 W50' 1.737(11) .
W45 O156 1.86(4) .
W45 O209 1.96(6) .
W45 O174 2.03(6) .
W45 O155 2.06(4) .
W45 O17 2.38(4) .
W50' O209 0.55(6) .
W50' O156 1.97(3) .
W50' O139 2.17(4) .
W50' O17 2.34(3) .
W50 O182 1.65(5) .
W50 O174 1.75(6) .
W50 O208 1.83(4) .
W50 O143 1.86(3) .
W50 O128 1.97(3) .
W50 O17 2.35(4) .
Mn1 O42 2.12(2) .
Mn1 O21 2.21(4) .
Mn1 O90 2.22(4) .
Mn1 O55 2.22(5) .
Mn1 O70 2.23(3) .
Mn1 O2 2.31(3) .
Mn2 O19 2.10(3) .
Mn2 O67 2.11(4) .
Mn2 O75 2.13(3) .
Mn2 O36 2.23(4) .
Mn2 O51 2.26(4) .
Mn2 O1 2.32(3) .
Mn3 O27 2.10(4) .
Mn3 O42 2.12(3) .
Mn3 O8 2.13(4) .
Mn3 O80 2.21(3) .
Mn3 O1 2.28(3) .
Mn3 O36 2.30(4) .
Mn4 O71 2.05(3) .
Mn4 O43 2.05(4) .
Mn4 O13 2.06(4) .
Mn4 O21 2.19(3) .
Mn4 O68 2.25(3) .
Mn4 O2 2.32(3) .
Mn5 O43 2.11(3) .
Mn5 O33 2.13(4) .
Mn5 O88 2.18(4) .
Mn5 O101 2.20(5) .
Mn5 O63 2.25(3) .
Mn5 O3 2.26(3) .
Mn5 Mn8 3.240(13) .
Mn6 O40 2.10(3) .
Mn6 O90 2.13(3) .
Mn6 O65 2.13(3) .
Mn6 O43 2.18(3) .
Mn6 O2 2.24(3) .
Mn6 O133 2.26(4) .
Mn7 O19 2.10(3) .
Mn7 O6 2.13(3) .
Mn7 O140 2.17(4) .
Mn7 O52 2.21(5) .
Mn7 O63 2.24(3) .
Mn7 O3 2.40(3) .
Mn8 O88 2.19(4) .
Mn8 O10 2.19(3) .
Mn8 O19 2.20(4) .
Mn8 O32 2.20(3) .
Mn8 O3 2.28(3) .
Mn8 O69 2.31(4) .
Mn9 O67 2.14(3) .
Mn9 O76 2.15(4) .
Mn9 O42 2.15(3) .
Mn9 O47 2.21(4) .
Mn9 O85 2.26(3) .
Mn9 O1 2.27(3) .
Na1 O28 2.40(4) .
Na1 O195 2.48(6) .
Na1 O159 2.53(3) 2_667
Na1 O16 2.62(4) .
Na1 O57 2.64(4) .
Na1 O130 2.73(4) .
Na2 O180 2.51(7) .
Na2 O40 2.76(7) .
Na2 O203 2.92(8) 2_666
Na3 O219 2.28(7) .
Na3 O37 2.50(6) .
Na3 O136 2.50(7) 1_655
Na4 O217 2.32(9) .
Na4 O206 2.39(7) .
Na4 O106 2.39(7) .
Na4 O188 2.56(8) .
Na4 O212 2.79(10) .
Na5 O98 2.73(7) .
Na5 O186 2.85(8) .
Na5 O194 3.01(8) 1_455
Na6 O196 2.60(10) .
Na6 O224 2.84(10) .
Na6 O93 2.98(6) .
Na7 O103 2.79(9) .
Na7 O187 2.82(9) .
P1 O23 1.44(4) .
P1 O107 1.56(4) .
P1 O132 1.56(4) .
P1 O26 1.57(4) .
P2 O56 1.55(4) .
P2 O1 1.56(4) .
P2 O114 1.63(5) .
P2 O66 1.66(4) .
P3 O48 1.53(4) .
P3 O12 1.54(4) .
P3 O24 1.56(5) .
P3 O7 1.67(4) .
P4 O41 1.53(3) .
P4 O64 1.54(4) .
P4 O2 1.55(3) .
P4 O62 1.60(3) .
P5 O142 1.47(5) .
P5 O17 1.54(4) .
P5 O81 1.57(5) .
P5 O157 1.76(5) .
P6 O171 1.43(6) .
P6 O3 1.50(3) .
P6 O118 1.52(4) .
P6 O84 1.56(4) .
P8 O90 1.55(4) .
P8 O88 1.55(4) .
P8 O67 1.62(4) .
P8 O180 1.71(5) .
P9 O36 1.47(4) .
P9 O63 1.50(4) .
P9 O21 1.56(4) .
O136 Na3 2.50(7) 1_455
O159 Na1 2.53(3) 2_667
O194 Na5 3.01(8) 1_655
O203 Na2 2.92(8) 2_666
